data_4068309
loop_
_publ_author_name
'Volbeda, Jeroen'
'Meetsma, Auke'
'Bouwkamp, Marco W.'

_publ_section_related_literature
;
;
_publ_section_title
;
 Electron-Deficient Iron Alkyl Complexes Supported by Diimine Ligand
 (Ph2CN)2C2H4: Evidence for Reversible Ethylene Binding
;
_journal_issue 1
_journal_name_full Organometallics
_journal_page_first 209
_journal_paper_doi 10.1021/om8006773
_journal_volume 28
_journal_year 2009
_chemical_compound_source 'see text'
_chemical_formula_moiety 'C56 H48 Fe N4, 2(C22 H11 B F15 Si), 2(C6 H5 Br)0.5'
_chemical_formula_sum 'C106 H75 B2 Br F30 Fe N4 Si2'
_chemical_formula_weight 2188.28
_chemical_name_systematic ?
_space_group_IT_number 2
_symmetry_cell_setting triclinic
_symmetry_Int_Tables_number 2
_symmetry_space_group_name_Hall '-P 1'
_symmetry_space_group_name_H-M 'P -1'
_atom_sites_solution_hydrogens geom
_atom_sites_solution_primary heavy
_atom_sites_solution_secondary direct
_audit_creation_date '2008-05-29  16:07:39'
_audit_creation_method
;
 PLATON <TABLE ACC> option    (version :: 110308)
 SHELXL97-2 & Manual Editing 
;
_audit_update_record
;
 ?
;
_cell_angle_alpha 87.520(4)
_cell_angle_beta 88.489(4)
_cell_angle_gamma 66.821(4)
_cell_formula_units_Z 2
_cell_length_a 14.484(3)
_cell_length_b 18.160(4)
_cell_length_c 20.298(4)
_cell_measurement_reflns_used 5103
_cell_measurement_temperature 100(1)
_cell_measurement_theta_max 27.67
_cell_measurement_theta_min 2.48
_cell_volume 4903.2(18)
_computing_cell_refinement 'SAINT-Plus (Bruker, 2007)'
_computing_data_collection 'SMART (Bruker, 2007)'
_computing_data_reduction 'SAINT-Plus (Bruker, 2007)'
_computing_molecular_graphics
;
 PLATON (Spek, 2003)
 PLUTO (Meetsma, 2008) 
;
_computing_publication_material 'PLATON (Spek, 2003)'
_computing_structure_refinement 'SHELXL-97 (Sheldrick, 2008)'
_computing_structure_solution
;
 DIRDIF-08 (Beurskens et al., 2008)
;
_diffrn_ambient_temperature 100(1)
_diffrn_detector_area_resol_mean 66.06
_diffrn_measured_fraction_theta_full 0.926
_diffrn_measured_fraction_theta_max 0.926
_diffrn_measurement_device_type
;
  Bruker Smart Apex; CCD area detector 
;
_diffrn_measurement_method '\f and \w scans'
_diffrn_radiation_detector
;
  CCD area-detector
;
_diffrn_radiation_monochromator 'parallel mounted graphite'
_diffrn_radiation_source 'fine focus sealed Siemens Mo tube '
_diffrn_radiation_type MoK\a
_diffrn_radiation_wavelength 0.71073
_diffrn_reflns_av_R_equivalents 0.0000
_diffrn_reflns_av_sigmaI/netI 0.2796
_diffrn_reflns_limit_h_max 16
_diffrn_reflns_limit_h_min -16
_diffrn_reflns_limit_k_max 20
_diffrn_reflns_limit_k_min -20
_diffrn_reflns_limit_l_max 23
_diffrn_reflns_limit_l_min 0
_diffrn_reflns_number 14434
_diffrn_reflns_reduction_process
;
 Intensity data were corrected for Lorentz and polarization
  effects, decay and absorption and reduced to F~o~^2^
  using SAINT-Plus & SADABS (Bruker, 2007).
;
_diffrn_reflns_theta_full 24.11
_diffrn_reflns_theta_max 24.11
_diffrn_reflns_theta_min 2.48
_diffrn_standards_decay_% 0
_diffrn_standards_number 0
_exptl_absorpt_coefficient_mu 0.694
_exptl_absorpt_correction_T_max 0.9201
_exptl_absorpt_correction_T_min 0.7743
_exptl_absorpt_correction_type multi-scan
_exptl_absorpt_process_details '(SADABS, (Bruker, 2007))'
_exptl_crystal_colour yellow
_exptl_crystal_density_diffrn 1.482
_exptl_crystal_density_method 'not measured'
_exptl_crystal_description block
_exptl_crystal_F_000 2216
_exptl_crystal_size_max 0.35
_exptl_crystal_size_mid 0.21
_exptl_crystal_size_min 0.12
_refine_diff_density_max 1.027
_refine_diff_density_min -0.440
_refine_diff_density_rms 0.102
_refine_ls_extinction_method none
_refine_ls_goodness_of_fit_ref 0.881
_refine_ls_hydrogen_treatment constr
_refine_ls_matrix_type full
_refine_ls_number_parameters 1258
_refine_ls_number_reflns 14434
_refine_ls_number_restraints 1218
_refine_ls_restrained_S_all 0.857
_refine_ls_R_factor_all 0.1897
_refine_ls_R_factor_gt 0.0849
_refine_ls_shift/su_max 0.001
_refine_ls_shift/su_mean 0.000
_refine_ls_structure_factor_coef Fsqd
_refine_ls_weighting_details 'calc w=1/[\s^2^(Fo^2^)+(0.0749P)^2^+0.0P] where P=(Fo^2^+2Fc^2^)/3'
_refine_ls_weighting_scheme calc
_refine_ls_wR_factor_gt 0.1790
_refine_ls_wR_factor_ref 0.2098
_reflns_number_gt 5648
_reflns_number_total 14434
_reflns_threshold_expression I>2\s(I)
_cod_data_source_file om8006773_si_007.cif
_cod_data_source_block DATNAM
_cod_original_formula_sum 'C106 H75 B2 Br1 F30 Fe N4 Si2'
_cod_database_code 4068309
_vrn_publ_code_void_volume 574.0
_vrn_publ_code_number_frames 1800
_vrn_publ_code_frame_time_sec 10.0
_vrn_publ_code_meas_time_hour 7.8

loop_
_symmetry_equiv_pos_site_id
_symmetry_equiv_pos_as_xyz
1 x,y,z
2 -x,-y,-z

loop_
_atom_site_aniso_label
_atom_site_aniso_U_11
_atom_site_aniso_U_22
_atom_site_aniso_U_33
_atom_site_aniso_U_23
_atom_site_aniso_U_13
_atom_site_aniso_U_12
Fe1 0.0191(7) 0.0181(7) 0.0244(7) -0.0032(5) -0.0001(5) -0.0083(6)
N11 0.030(3) 0.014(3) 0.015(4) 0.004(3) 0.000(3) -0.008(3)
N12 0.014(3) 0.020(3) 0.022(4) -0.004(3) 0.000(2) -0.005(3)
N13 0.015(3) 0.014(3) 0.028(4) -0.006(3) -0.002(3) -0.005(3)
N14 0.020(3) 0.021(3) 0.026(4) -0.001(3) -0.003(3) -0.010(2)
C11 0.020(4) 0.017(3) 0.021(4) 0.001(3) 0.002(3) -0.012(3)
C12 0.027(5) 0.026(4) 0.023(4) -0.011(3) -0.004(4) -0.003(4)
C13 0.030(5) 0.027(5) 0.020(4) -0.006(3) 0.002(4) -0.012(4)
C14 0.028(5) 0.013(4) 0.034(5) -0.001(3) 0.008(4) -0.007(4)
C15 0.023(4) 0.020(4) 0.032(5) 0.002(4) -0.010(4) -0.011(3)
C16 0.022(4) 0.024(4) 0.019(4) -0.002(3) -0.002(3) -0.015(3)
C17 0.022(4) 0.011(4) 0.015(4) -0.007(3) -0.006(3) -0.008(3)
C18 0.027(4) 0.016(3) 0.014(4) -0.010(3) 0.007(3) -0.011(3)
C19 0.020(4) 0.022(4) 0.013(4) -0.005(3) 0.001(4) -0.003(4)
C110 0.030(4) 0.021(4) 0.028(5) -0.005(4) 0.001(4) -0.009(4)
C111 0.041(5) 0.018(4) 0.018(5) -0.010(3) 0.007(4) -0.011(4)
C112 0.033(4) 0.029(5) 0.024(5) -0.013(4) 0.008(4) -0.019(4)
C113 0.023(4) 0.025(4) 0.028(5) -0.007(3) -0.004(4) -0.012(4)
C114 0.022(4) 0.018(3) 0.020(4) -0.011(3) 0.002(3) -0.006(3)
C115 0.022(4) 0.014(4) 0.027(5) -0.009(3) 0.003(3) -0.006(4)
C116 0.022(4) 0.028(4) 0.012(4) -0.001(3) 0.002(3) -0.005(4)
C117 0.021(4) 0.029(4) 0.016(5) -0.004(3) 0.000(4) -0.011(4)
C118 0.025(4) 0.024(5) 0.041(5) -0.013(4) 0.014(4) -0.011(4)
C119 0.026(4) 0.047(5) 0.018(5) -0.010(4) 0.005(4) -0.021(4)
C120 0.028(5) 0.037(5) 0.039(5) -0.009(4) -0.005(4) -0.017(4)
C121 0.028(4) 0.030(5) 0.032(5) -0.012(4) 0.004(4) -0.018(4)
C122 0.015(4) 0.028(4) 0.008(4) -0.006(3) -0.007(3) -0.009(3)
C123 0.019(4) 0.031(4) 0.015(4) -0.006(3) 0.002(3) -0.014(4)
C124 0.031(5) 0.034(5) 0.018(4) -0.004(3) -0.001(4) -0.021(4)
C125 0.039(5) 0.034(5) 0.030(4) -0.010(4) -0.010(4) -0.018(4)
C126 0.037(5) 0.027(5) 0.034(5) 0.005(4) -0.013(4) -0.019(4)
C127 0.031(5) 0.026(5) 0.024(4) 0.003(4) -0.004(4) -0.012(4)
C128 0.019(4) 0.028(4) 0.021(4) -0.008(3) 0.002(4) -0.015(4)
C129 0.020(4) 0.021(4) 0.023(4) -0.010(3) -0.001(4) -0.009(3)
C130 0.023(4) 0.024(4) 0.037(5) -0.010(4) 0.004(4) -0.007(3)
C131 0.037(5) 0.029(5) 0.034(5) -0.006(4) -0.015(4) -0.007(4)
C132 0.053(5) 0.019(5) 0.038(5) -0.008(4) -0.025(5) -0.009(4)
C133 0.037(5) 0.023(5) 0.029(5) 0.004(4) -0.016(4) -0.010(4)
C134 0.023(4) 0.030(4) 0.019(4) -0.008(3) -0.005(3) -0.008(4)
C135 0.023(4) 0.019(4) 0.027(4) -0.009(3) -0.006(4) -0.008(3)
C136 0.019(4) 0.027(4) 0.026(5) -0.011(3) -0.005(4) -0.013(4)
C137 0.034(5) 0.035(5) 0.023(4) -0.012(4) 0.007(4) -0.023(4)
C138 0.050(6) 0.052(6) 0.031(5) -0.019(4) 0.002(4) -0.042(5)
C139 0.056(6) 0.055(6) 0.047(6) -0.005(5) 0.009(5) -0.046(5)
C140 0.046(6) 0.051(6) 0.036(5) 0.003(4) -0.004(4) -0.031(5)
C141 0.024(5) 0.033(5) 0.032(5) -0.008(4) -0.004(4) -0.015(4)
C142 0.020(4) 0.022(4) 0.029(5) 0.000(4) -0.001(4) -0.013(3)
C143 0.021(4) 0.020(3) 0.031(5) -0.012(4) 0.007(4) -0.007(3)
C144 0.018(4) 0.017(4) 0.037(5) -0.015(4) 0.002(4) -0.005(3)
C145 0.031(5) 0.031(5) 0.046(5) -0.017(4) 0.008(4) -0.008(4)
C146 0.021(5) 0.049(6) 0.087(6) -0.053(5) 0.008(5) 0.000(5)
C147 0.021(5) 0.027(6) 0.126(9) -0.034(5) -0.007(5) 0.003(4)
C148 0.027(5) 0.037(6) 0.091(6) 0.004(5) -0.022(5) -0.008(4)
C149 0.025(5) 0.028(5) 0.049(5) -0.009(4) -0.014(4) -0.009(4)
C150 0.024(3) 0.016(4) 0.015(4) 0.001(3) -0.002(3) -0.007(3)
C151 0.018(4) 0.016(4) 0.012(4) -0.007(3) 0.005(3) -0.008(3)
C152 0.023(4) 0.029(4) 0.028(5) -0.010(4) -0.008(3) -0.014(4)
C153 0.028(5) 0.018(4) 0.041(5) -0.018(4) 0.002(4) -0.007(4)
C154 0.026(5) 0.019(4) 0.027(5) -0.009(3) -0.007(4) -0.011(4)
C155 0.027(5) 0.041(5) 0.041(6) -0.003(4) 0.000(4) -0.024(4)
C156 0.030(4) 0.024(4) 0.014(4) -0.007(3) -0.004(3) -0.015(4)
Si2 0.0412(17) 0.0265(15) 0.0238(15) 0.0003(12) -0.0108(12) -0.0105(14)
F22 0.023(2) 0.026(2) 0.030(3) -0.004(2) 0.002(2) -0.006(2)
F23 0.032(3) 0.018(2) 0.033(3) -0.007(2) -0.005(2) -0.006(2)
F24 0.054(3) 0.027(2) 0.034(3) 0.000(2) -0.002(2) -0.025(2)
F25 0.040(3) 0.041(3) 0.041(3) -0.014(2) 0.015(2) -0.026(2)
F26 0.026(2) 0.031(3) 0.035(3) -0.017(2) 0.005(2) -0.013(2)
F28 0.027(3) 0.033(2) 0.030(3) -0.002(2) -0.001(2) -0.018(2)
F29 0.023(3) 0.060(3) 0.029(3) -0.011(2) 0.003(2) -0.013(2)
F210 0.028(3) 0.053(3) 0.052(3) -0.032(2) 0.000(2) -0.006(2)
F211 0.039(3) 0.029(2) 0.061(3) -0.019(2) -0.010(2) -0.007(2)
F212 0.033(3) 0.020(2) 0.052(3) -0.007(2) -0.002(2) -0.008(2)
F214 0.033(3) 0.030(3) 0.034(3) 0.007(2) -0.007(2) -0.013(2)
F215 0.028(3) 0.036(3) 0.041(3) 0.001(2) 0.007(2) -0.018(2)
F216 0.030(3) 0.043(3) 0.045(3) -0.007(2) -0.003(2) -0.021(2)
F217 0.031(3) 0.049(3) 0.025(3) -0.005(2) -0.004(2) -0.022(2)
F218 0.035(3) 0.030(2) 0.020(2) -0.0031(19) -0.001(2) -0.018(2)
C21 0.021(3) 0.018(3) 0.012(4) -0.006(3) -0.003(3) -0.007(3)
C22 0.021(3) 0.019(3) 0.023(4) 0.001(3) -0.003(3) -0.010(3)
C23 0.030(3) 0.014(3) 0.028(4) -0.004(3) -0.009(3) -0.005(3)
C24 0.042(3) 0.019(3) 0.022(4) -0.004(3) -0.001(3) -0.019(3)
C25 0.035(3) 0.033(3) 0.032(4) -0.011(3) 0.015(3) -0.025(3)
C26 0.023(3) 0.023(3) 0.028(4) -0.012(3) 0.011(3) -0.008(3)
C27 0.015(4) 0.021(3) 0.029(3) -0.011(3) -0.002(3) -0.006(3)
C28 0.020(3) 0.032(3) 0.023(3) -0.009(3) -0.008(3) -0.016(3)
C29 0.023(4) 0.051(3) 0.023(3) -0.012(3) -0.002(3) -0.010(3)
C210 0.029(4) 0.042(3) 0.042(4) -0.029(3) -0.005(3) -0.010(3)
C211 0.030(4) 0.021(3) 0.049(3) -0.019(3) -0.007(3) -0.008(3)
C212 0.027(4) 0.022(3) 0.044(4) -0.011(3) -0.004(3) -0.013(3)
C213 0.026(4) 0.014(4) 0.015(4) -0.013(3) 0.006(3) -0.007(3)
C214 0.032(3) 0.024(4) 0.023(4) 0.002(3) -0.006(3) -0.015(3)
C215 0.024(3) 0.028(4) 0.036(4) -0.001(3) 0.003(3) -0.013(3)
C216 0.026(3) 0.035(4) 0.034(3) -0.006(3) -0.004(3) -0.020(3)
C217 0.030(3) 0.043(4) 0.021(4) -0.006(3) -0.003(3) -0.019(3)
C218 0.031(3) 0.025(4) 0.018(3) -0.002(3) 0.000(3) -0.019(3)
C219 0.032(4) 0.025(4) 0.032(4) -0.001(3) -0.003(3) -0.014(4)
C220 0.075(7) 0.051(6) 0.045(5) -0.001(5) -0.028(6) -0.023(6)
C221 0.060(5) 0.026(5) 0.038(6) -0.017(4) 0.008(4) -0.014(4)
C222 0.046(6) 0.042(5) 0.031(6) -0.011(4) -0.016(5) -0.010(5)
B2 0.026(4) 0.018(3) 0.024(3) -0.001(4) -0.002(3) -0.009(3)
Si3 0.0530(18) 0.0252(15) 0.0280(16) -0.0006(12) -0.0061(14) -0.0134(15)
F32 0.027(2) 0.030(2) 0.033(3) -0.006(2) 0.001(2) -0.010(2)
F33 0.040(3) 0.023(2) 0.033(3) 0.000(2) 0.003(2) -0.001(2)
F34 0.054(3) 0.028(2) 0.042(3) -0.003(2) -0.003(2) -0.021(2)
F35 0.045(3) 0.035(3) 0.042(3) -0.003(2) -0.007(2) -0.025(2)
F36 0.029(2) 0.030(2) 0.037(3) -0.001(2) -0.001(2) -0.013(2)
F38 0.039(3) 0.031(2) 0.026(2) -0.010(2) 0.000(2) -0.014(2)
F39 0.039(3) 0.033(3) 0.037(3) -0.015(2) 0.005(2) -0.011(2)
F310 0.027(3) 0.029(3) 0.043(3) -0.003(2) -0.001(2) -0.009(2)
F311 0.029(3) 0.025(2) 0.026(2) -0.003(2) -0.004(2) -0.007(2)
F312 0.031(3) 0.026(2) 0.020(2) -0.005(2) -0.001(2) -0.008(2)
F314 0.035(3) 0.024(3) 0.044(3) -0.015(2) 0.001(2) -0.014(2)
F315 0.053(3) 0.037(3) 0.057(3) -0.010(2) 0.007(2) -0.032(3)
F316 0.043(3) 0.043(3) 0.064(3) -0.003(2) 0.006(2) -0.025(3)
F317 0.034(3) 0.034(3) 0.041(3) -0.010(2) 0.011(2) -0.014(2)
F318 0.036(3) 0.026(2) 0.025(3) -0.0096(19) 0.003(2) -0.016(2)
C31 0.027(3) 0.018(3) 0.018(4) 0.003(3) -0.005(4) -0.009(3)
C32 0.025(3) 0.023(3) 0.025(4) -0.003(3) 0.000(3) -0.010(3)
C33 0.037(3) 0.017(3) 0.025(4) -0.005(3) -0.003(4) -0.004(3)
C34 0.048(3) 0.018(3) 0.031(4) -0.006(3) -0.004(3) -0.018(3)
C35 0.039(3) 0.031(3) 0.028(4) 0.000(3) -0.001(3) -0.024(3)
C36 0.027(3) 0.022(3) 0.030(4) 0.000(3) 0.002(3) -0.012(3)
C37 0.016(3) 0.021(3) 0.019(3) -0.008(3) -0.005(3) -0.011(3)
C38 0.032(4) 0.028(3) 0.019(3) -0.005(3) 0.007(3) -0.013(3)
C39 0.035(4) 0.019(3) 0.028(3) -0.012(3) 0.006(3) -0.014(3)
C310 0.022(4) 0.025(3) 0.036(3) -0.007(3) -0.001(3) -0.014(3)
C311 0.023(3) 0.026(3) 0.023(3) 0.001(3) -0.004(3) -0.011(2)
C312 0.027(3) 0.021(3) 0.020(3) -0.006(3) 0.001(3) -0.011(3)
C313 0.018(4) 0.013(4) 0.022(4) -0.004(3) -0.002(3) -0.004(3)
C314 0.032(4) 0.028(4) 0.038(4) -0.012(3) -0.002(3) -0.017(3)
C315 0.048(4) 0.031(4) 0.046(4) -0.012(3) 0.003(3) -0.029(3)
C316 0.040(4) 0.036(4) 0.053(4) -0.007(3) 0.006(3) -0.025(3)
C317 0.030(4) 0.032(4) 0.030(4) -0.010(3) 0.006(3) -0.016(3)
C318 0.027(3) 0.025(3) 0.021(3) -0.007(3) -0.002(3) -0.014(3)
C319 0.020(4) 0.020(4) 0.028(4) -0.006(3) -0.004(3) 0.002(4)
C320 0.067(7) 0.060(6) 0.028(4) -0.010(4) 0.001(5) -0.038(6)
C321 0.061(5) 0.057(6) 0.030(6) -0.015(5) 0.008(4) -0.036(5)
C322 0.125(8) 0.021(5) 0.043(7) 0.003(4) 0.006(7) 0.002(5)
B3 0.021(4) 0.024(4) 0.017(4) -0.015(3) -0.001(3) -0.008(3)

loop_
_atom_site_label
_atom_site_type_symbol
_atom_site_thermal_displace_type
_atom_site_fract_x
_atom_site_fract_y
_atom_site_fract_z
_atom_site_occupancy
_atom_site_U_iso_or_equiv
Fe1 Fe Uani 0.28977(8) 0.31741(6) 0.74465(6) 1.000 0.0202(4)
N11 N Uani 0.1711(4) 0.4159(3) 0.7864(3) 1.000 0.0200(19)
N12 N Uani 0.3322(4) 0.4055(3) 0.6997(3) 1.000 0.0191(19)
N13 N Uani 0.2316(4) 0.2303(3) 0.7387(3) 1.000 0.0190(19)
N14 N Uani 0.4238(4) 0.2193(3) 0.7635(3) 1.000 0.0217(19)
C11 C Uani 0.0250(5) 0.4998(4) 0.8527(4) 1.000 0.018(2)
C12 C Uani 0.0271(6) 0.5242(5) 0.9158(4) 1.000 0.027(3)
C13 C Uani -0.0439(6) 0.6004(4) 0.9347(4) 1.000 0.025(3)
C14 C Uani -0.1125(6) 0.6475(4) 0.8890(4) 1.000 0.026(3)
C15 C Uani -0.1171(6) 0.6228(4) 0.8268(4) 1.000 0.024(3)
C16 C Uani -0.0453(5) 0.5478(4) 0.8073(4) 1.000 0.020(2)
C17 C Uani 0.1079(5) 0.4206(4) 0.8347(3) 1.000 0.015(2)
C18 C Uani 0.1166(6) 0.3504(4) 0.8758(3) 1.000 0.018(2)
C19 C Uani 0.2093(6) 0.2973(4) 0.8996(3) 1.000 0.020(2)
C110 C Uani 0.2171(6) 0.2330(4) 0.9427(4) 1.000 0.027(3)
C111 C Uani 0.1309(6) 0.2187(4) 0.9592(4) 1.000 0.026(3)
C112 C Uani 0.0401(6) 0.2693(4) 0.9342(4) 1.000 0.026(3)
C113 C Uani 0.0323(6) 0.3356(4) 0.8930(4) 1.000 0.024(3)
C114 C Uani 0.1659(5) 0.4862(4) 0.7449(4) 1.000 0.020(2)
C115 C Uani 0.2720(5) 0.4811(4) 0.7313(4) 1.000 0.021(3)
C116 C Uani 0.4571(6) 0.3294(4) 0.6195(4) 1.000 0.022(2)
C117 C Uani 0.5596(5) 0.3100(4) 0.6071(4) 1.000 0.022(3)
C118 C Uani 0.6139(6) 0.2425(4) 0.5683(4) 1.000 0.030(3)
C119 C Uani 0.5698(6) 0.1955(5) 0.5459(4) 1.000 0.028(3)
C120 C Uani 0.4680(6) 0.2135(5) 0.5611(4) 1.000 0.033(3)
C121 C Uani 0.4143(6) 0.2791(4) 0.5980(4) 1.000 0.028(3)
C122 C Uani 0.4016(5) 0.4016(4) 0.6564(3) 1.000 0.017(2)
C123 C Uani 0.4243(5) 0.4743(4) 0.6379(4) 1.000 0.020(2)
C124 C Uani 0.4518(5) 0.5164(4) 0.6840(4) 1.000 0.025(3)
C125 C Uani 0.4644(6) 0.5858(5) 0.6626(4) 1.000 0.033(3)
C126 C Uani 0.4491(6) 0.6126(5) 0.5988(4) 1.000 0.031(3)
C127 C Uani 0.4229(5) 0.5720(4) 0.5520(4) 1.000 0.027(3)
C128 C Uani 0.4116(5) 0.5023(4) 0.5726(4) 1.000 0.021(2)
C129 C Uani 0.0804(6) 0.3148(4) 0.6884(4) 1.000 0.021(2)
C130 C Uani -0.0173(6) 0.3621(5) 0.7091(4) 1.000 0.029(3)
C131 C Uani -0.0717(7) 0.4349(5) 0.6758(4) 1.000 0.035(3)
C132 C Uani -0.0308(7) 0.4593(5) 0.6199(4) 1.000 0.038(3)
C133 C Uani 0.0661(6) 0.4116(5) 0.5987(4) 1.000 0.030(3)
C134 C Uani 0.1182(6) 0.3413(5) 0.6329(4) 1.000 0.024(2)
C135 C Uani 0.1414(6) 0.2385(4) 0.7232(4) 1.000 0.023(2)
C136 C Uani 0.0942(5) 0.1805(4) 0.7416(4) 1.000 0.022(3)
C137 C Uani 0.0270(6) 0.1734(4) 0.6974(4) 1.000 0.028(3)
C138 C Uani -0.0226(6) 0.1216(5) 0.7126(4) 1.000 0.037(3)
C139 C Uani -0.0068(7) 0.0818(5) 0.7735(4) 1.000 0.045(3)
C140 C Uani 0.0569(6) 0.0932(5) 0.8188(4) 1.000 0.041(3)
C141 C Uani 0.1071(6) 0.1398(4) 0.8009(4) 1.000 0.028(3)
C142 C Uani 0.3045(5) 0.1548(4) 0.7666(4) 1.000 0.022(3)
C143 C Uani 0.4091(5) 0.1473(4) 0.7467(4) 1.000 0.024(2)
C144 C Uani 0.6046(6) 0.1409(4) 0.7711(4) 1.000 0.024(3)
C145 C Uani 0.6337(6) 0.1073(5) 0.7080(4) 1.000 0.037(3)
C146 C Uani 0.7226(7) 0.0404(6) 0.7009(5) 1.000 0.055(3)
C147 C Uani 0.7808(7) 0.0082(6) 0.7547(6) 1.000 0.061(4)
C148 C Uani 0.7563(7) 0.0397(5) 0.8172(5) 1.000 0.053(3)
C149 C Uani 0.6683(6) 0.1063(5) 0.8244(4) 1.000 0.034(3)
C150 C Uani 0.5127(6) 0.2154(4) 0.7783(3) 1.000 0.019(2)
C151 C Uani 0.5300(5) 0.2864(4) 0.8011(3) 1.000 0.015(2)
C152 C Uani 0.4622(6) 0.3368(4) 0.8428(4) 1.000 0.025(3)
C153 C Uani 0.4761(6) 0.4050(4) 0.8664(4) 1.000 0.029(3)
C154 C Uani 0.5614(6) 0.4168(4) 0.8445(4) 1.000 0.023(3)
C155 C Uani 0.6322(6) 0.3616(5) 0.8032(4) 1.000 0.033(3)
C156 C Uani 0.6147(6) 0.2977(4) 0.7811(3) 1.000 0.021(2)
Si2 Si Uani 0.10147(19) 0.75397(14) 0.73537(12) 1.000 0.0312(9)
F22 F Uani -0.1125(3) 0.8937(2) 0.5992(2) 1.000 0.0274(14)
F23 F Uani -0.1067(3) 1.0371(2) 0.5905(2) 1.000 0.0286(16)
F24 F Uani 0.0701(3) 1.0553(2) 0.5699(2) 1.000 0.0355(16)
F25 F Uani 0.2435(3) 0.9223(3) 0.5570(2) 1.000 0.0374(17)
F26 F Uani 0.2401(3) 0.7778(3) 0.5612(2) 1.000 0.0297(16)
F28 F Uani 0.1273(3) 0.7829(2) 0.4468(2) 1.000 0.0280(16)
F29 F Uani 0.2254(3) 0.6853(3) 0.3539(2) 1.000 0.0381(17)
F210 F Uani 0.2904(3) 0.5224(3) 0.3737(2) 1.000 0.0465(17)
F211 F Uani 0.2393(3) 0.4619(3) 0.4880(2) 1.000 0.0443(16)
F212 F Uani 0.1414(3) 0.5578(2) 0.5831(2) 1.000 0.0355(16)
F214 F Uani -0.0243(3) 0.6414(2) 0.6825(2) 1.000 0.0323(17)
F215 F Uani -0.2014(3) 0.6344(2) 0.6670(2) 1.000 0.0335(17)
F216 F Uani -0.3183(3) 0.7097(3) 0.5610(2) 1.000 0.0370(17)
F217 F Uani -0.2501(3) 0.7911(3) 0.4686(2) 1.000 0.0329(17)
F218 F Uani -0.0733(3) 0.8011(2) 0.48219(19) 1.000 0.0266(14)
C21 C Uani 0.0647(6) 0.8256(4) 0.5791(3) 1.000 0.0170(19)
C22 C Uani -0.0191(6) 0.8959(4) 0.5878(4) 1.000 0.0203(19)
C23 C Uani -0.0214(6) 0.9730(5) 0.5837(4) 1.000 0.0249(19)
C24 C Uani 0.0682(6) 0.9823(4) 0.5729(4) 1.000 0.0254(19)
C25 C Uani 0.1552(6) 0.9135(5) 0.5661(4) 1.000 0.0297(19)
C26 C Uani 0.1515(6) 0.8396(5) 0.5682(4) 1.000 0.0249(19)
C27 C Uani 0.1323(5) 0.6765(4) 0.5243(4) 1.000 0.0217(19)
C28 C Uani 0.1549(5) 0.7037(5) 0.4628(4) 1.000 0.0228(17)
C29 C Uani 0.2084(6) 0.6521(5) 0.4126(4) 1.000 0.0334(19)
C210 C Uani 0.2390(6) 0.5711(5) 0.4199(5) 1.000 0.038(2)
C211 C Uani 0.2146(6) 0.5412(5) 0.4796(4) 1.000 0.0333(19)
C212 C Uani 0.1629(6) 0.5935(5) 0.5267(4) 1.000 0.030(2)
C213 C Uani -0.0398(5) 0.7264(4) 0.5853(4) 1.000 0.018(2)
C214 C Uani -0.0796(6) 0.6846(4) 0.6288(4) 1.000 0.025(2)
C215 C Uani -0.1691(6) 0.6774(5) 0.6211(4) 1.000 0.029(2)
C216 C Uani -0.2284(6) 0.7134(5) 0.5685(4) 1.000 0.0290(19)
C217 C Uani -0.1955(6) 0.7551(5) 0.5218(4) 1.000 0.030(2)
C218 C Uani -0.1010(6) 0.7590(4) 0.5312(4) 1.000 0.0222(19)
C219 C Uani 0.1329(6) 0.6989(4) 0.6564(4) 1.000 0.029(2)
C220 C Uani 0.1729(7) 0.6849(5) 0.8077(4) 1.000 0.057(3)
C221 C Uani -0.0376(6) 0.7919(5) 0.7569(4) 1.000 0.042(3)
C222 C Uani 0.1414(6) 0.8412(5) 0.7347(4) 1.000 0.041(3)
B2 B Uani 0.0728(7) 0.7315(5) 0.5863(4) 1.000 0.0225(19)
Si3 Si Uani 0.5173(2) 0.17579(14) 0.25803(12) 1.000 0.0359(9)
F32 F Uani 0.6966(3) 0.0864(2) 0.1050(2) 1.000 0.0302(14)
F33 F Uani 0.6965(3) -0.0568(3) 0.0867(2) 1.000 0.0356(16)
F34 F Uani 0.5200(3) -0.0768(3) 0.0741(2) 1.000 0.0397(16)
F35 F Uani 0.3427(3) 0.0561(3) 0.0718(2) 1.000 0.0376(17)
F36 F Uani 0.3394(3) 0.2000(3) 0.0869(2) 1.000 0.0316(14)
F38 F Uani 0.3934(3) 0.3713(2) 0.2120(2) 1.000 0.0317(14)
F39 F Uani 0.2388(3) 0.5025(3) 0.1777(2) 1.000 0.0370(17)
F310 F Uani 0.1683(3) 0.5292(3) 0.0506(2) 1.000 0.0336(17)
F311 F Uani 0.2675(3) 0.4211(2) -0.0425(2) 1.000 0.0277(14)
F312 F Uani 0.4206(3) 0.2846(2) -0.0087(2) 1.000 0.0265(14)
F314 F Uani 0.5789(3) 0.3769(2) 0.1284(2) 1.000 0.0332(17)
F315 F Uani 0.6972(3) 0.4244(3) 0.0502(2) 1.000 0.0444(17)
F316 F Uani 0.7884(3) 0.3410(3) -0.0594(3) 1.000 0.0476(17)
F317 F Uani 0.7547(3) 0.2075(3) -0.0879(2) 1.000 0.0361(17)
F318 F Uani 0.6338(3) 0.1618(2) -0.0148(2) 1.000 0.0276(16)
C31 C Uani 0.5174(6) 0.1548(4) 0.0962(3) 1.000 0.0210(19)
C32 C Uani 0.6059(6) 0.0832(5) 0.0962(4) 1.000 0.0241(19)
C33 C Uani 0.6066(6) 0.0078(5) 0.0858(4) 1.000 0.0282(19)
C34 C Uani 0.5199(7) -0.0032(5) 0.0802(4) 1.000 0.0305(19)
C35 C Uani 0.4313(6) 0.0648(5) 0.0799(4) 1.000 0.0295(19)
C36 C Uani 0.4325(6) 0.1383(5) 0.0877(4) 1.000 0.0257(19)
C37 C Uani 0.4184(5) 0.3187(4) 0.1034(4) 1.000 0.0172(17)
C38 C Uani 0.3670(6) 0.3776(5) 0.1485(4) 1.000 0.0260(19)
C39 C Uani 0.2854(6) 0.4486(5) 0.1300(4) 1.000 0.0261(19)
C310 C Uani 0.2513(6) 0.4623(5) 0.0678(4) 1.000 0.0260(19)
C311 C Uani 0.2960(6) 0.4083(5) 0.0216(4) 1.000 0.0236(17)
C312 C Uani 0.3779(6) 0.3377(4) 0.0403(4) 1.000 0.0220(17)
C313 C Uani 0.6036(5) 0.2633(4) 0.0644(4) 1.000 0.018(2)
C314 C Uani 0.6235(6) 0.3295(5) 0.0753(4) 1.000 0.031(2)
C315 C Uani 0.6830(7) 0.3578(5) 0.0360(4) 1.000 0.037(2)
C316 C Uani 0.7286(6) 0.3165(5) -0.0193(5) 1.000 0.040(2)
C317 C Uani 0.7109(6) 0.2490(5) -0.0331(4) 1.000 0.029(2)
C318 C Uani 0.6492(6) 0.2252(4) 0.0060(4) 1.000 0.0229(17)
C319 C Uani 0.5679(5) 0.2259(4) 0.1912(4) 1.000 0.026(2)
C320 C Uani 0.5357(7) 0.2092(5) 0.3416(4) 1.000 0.047(3)
C321 C Uani 0.3797(6) 0.1965(5) 0.2533(4) 1.000 0.045(3)
C322 C Uani 0.5849(8) 0.0634(5) 0.2578(5) 1.000 0.073(4)
B3 B Uani 0.5237(7) 0.2403(5) 0.1159(4) 1.000 0.021(2)
H114' H Uiso 0.13232 0.48722 0.70281 1.000 0.0240
H115' H Uiso 0.30358 0.48414 0.77315 1.000 0.0256
H142' H Uiso 0.29796 0.15381 0.81524 1.000 0.0266
H143' H Uiso 0.41876 0.13959 0.69865 1.000 0.0291
H12 H Uiso 0.07543 0.49043 0.94629 1.000 0.0324
H13 H Uiso -0.04391 0.61825 0.97798 1.000 0.0303
H14 H Uiso -0.15842 0.69921 0.90102 1.000 0.0309
H15 H Uiso -0.16779 0.65552 0.79720 1.000 0.0288
H16 H Uiso -0.04524 0.53053 0.76381 1.000 0.0239
H19 H Uiso 0.26838 0.30484 0.88628 1.000 0.0233
H110 H Uiso 0.28030 0.19927 0.96070 1.000 0.0323
H111 H Uiso 0.13542 0.17430 0.98739 1.000 0.0312
H112 H Uiso -0.01842 0.25949 0.94483 1.000 0.0309
H113 H Uiso -0.03150 0.37067 0.87678 1.000 0.0289
H114 H Uiso 0.12645 0.53611 0.76787 1.000 0.0240
H115 H Uiso 0.26955 0.52691 0.70201 1.000 0.0256
H117 H Uiso 0.59217 0.34122 0.62433 1.000 0.0259
H118 H Uiso 0.68256 0.23044 0.55786 1.000 0.0354
H119 H Uiso 0.60710 0.15068 0.52019 1.000 0.0337
H120 H Uiso 0.43632 0.18050 0.54599 1.000 0.0393
H121 H Uiso 0.34608 0.28988 0.60888 1.000 0.0331
H124 H Uiso 0.46161 0.49829 0.72884 1.000 0.0298
H125 H Uiso 0.48407 0.61487 0.69324 1.000 0.0387
H126 H Uiso 0.45668 0.66089 0.58608 1.000 0.0364
H127 H Uiso 0.41303 0.59096 0.50733 1.000 0.0325
H128 H Uiso 0.39462 0.47268 0.54109 1.000 0.0247
H130 H Uiso -0.04667 0.34474 0.74576 1.000 0.0344
H131 H Uiso -0.13685 0.46795 0.69117 1.000 0.0414
H132 H Uiso -0.06878 0.50803 0.59666 1.000 0.0449
H133 H Uiso 0.09526 0.42764 0.56120 1.000 0.0355
H134 H Uiso 0.18376 0.30888 0.61784 1.000 0.0293
H137 H Uiso 0.01440 0.20340 0.65670 1.000 0.0332
H138 H Uiso -0.06608 0.11421 0.68169 1.000 0.0443
H139 H Uiso -0.03934 0.04660 0.78459 1.000 0.0544
H140 H Uiso 0.06476 0.06846 0.86163 1.000 0.0489
H141 H Uiso 0.15348 0.14451 0.83103 1.000 0.0338
H142 H Uiso 0.29177 0.10918 0.74998 1.000 0.0266
H143 H Uiso 0.45934 0.09987 0.76977 1.000 0.0291
H145 H Uiso 0.59233 0.13046 0.67081 1.000 0.0445
H146 H Uiso 0.74255 0.01751 0.65905 1.000 0.0661
H147 H Uiso 0.84104 -0.03794 0.74933 1.000 0.0725
H148 H Uiso 0.79886 0.01604 0.85375 1.000 0.0633
H149 H Uiso 0.65049 0.12906 0.86648 1.000 0.0406
H152 H Uiso 0.40478 0.32689 0.85646 1.000 0.0299
H153 H Uiso 0.42909 0.44067 0.89579 1.000 0.0353
H154 H Uiso 0.57183 0.46257 0.85755 1.000 0.0271
H155 H Uiso 0.69211 0.36842 0.79062 1.000 0.0395
H156 H Uiso 0.66132 0.26141 0.75189 1.000 0.0251
H219' H Uiso 0.13015 0.64599 0.66672 1.000 0.0342
H220' H Uiso 0.14496 0.64445 0.81748 1.000 0.0860
H220" H Uiso 0.16597 0.71681 0.84664 1.000 0.0860
H221' H Uiso -0.05268 0.82953 0.79269 1.000 0.0631
H221" H Uiso -0.05477 0.74650 0.77106 1.000 0.0631
H222' H Uiso 0.21310 0.82254 0.72376 1.000 0.0618
H222" H Uiso 0.12916 0.86455 0.77838 1.000 0.0618
H219 H Uiso 0.20416 0.68844 0.64663 1.000 0.0342
H220 H Uiso 0.24409 0.65833 0.79579 1.000 0.0860
H221 H Uiso -0.07702 0.81911 0.71805 1.000 0.0631
H222 H Uiso 0.10263 0.88194 0.70174 1.000 0.0618
H319' H Uiso 0.64108 0.19407 0.18790 1.000 0.0302
H320' H Uiso 0.49428 0.19471 0.37442 1.000 0.0712
H320" H Uiso 0.51586 0.26740 0.34003 1.000 0.0712
H321' H Uiso 0.36123 0.16730 0.28950 1.000 0.0673
H321" H Uiso 0.36593 0.17879 0.21104 1.000 0.0673
H322' H Uiso 0.56365 0.04292 0.21963 1.000 0.1091
H322" H Uiso 0.56858 0.03973 0.29842 1.000 0.1091
H319 H Uiso 0.55918 0.27900 0.20711 1.000 0.0302
H320 H Uiso 0.60658 0.18271 0.35381 1.000 0.0712
H321 H Uiso 0.34021 0.25410 0.25676 1.000 0.0673
H322 H Uiso 0.65748 0.04922 0.25515 1.000 0.1091

loop_
_atom_type_symbol
_atom_type_description
_atom_type_scat_dispersion_real
_atom_type_scat_dispersion_imag
_atom_type_scat_source
Si Si 0.0817 0.0704 'International Tables Vol C Tables 4.2.6.8 and 6.1.1.4'
N N 0.0061 0.0033 'International Tables Vol C Tables 4.2.6.8 and 6.1.1.4'
Fe Fe 0.3463 0.8444 'International Tables Vol C Tables 4.2.6.8 and 6.1.1.4'
F F 0.0171 0.0103 'International Tables Vol C Tables 4.2.6.8 and 6.1.1.4'
B B 0.0013 0.0007 'International Tables Vol C Tables 4.2.6.8 and 6.1.1.4'
H H 0.0000 0.0000 'International Tables Vol C Tables 4.2.6.8 and 6.1.1.4'
C C 0.0033 0.0016 'International Tables Vol C Tables 4.2.6.8 and 6.1.1.4'

loop_
_geom_angle_atom_site_label_1
_geom_angle_atom_site_label_2
_geom_angle_atom_site_label_3
_geom_angle
_geom_angle_publ_flag
N11 Fe1 N12 84.5(2) yes
N11 Fe1 N13 104.3(2) yes
N11 Fe1 N14 145.3(2) yes
N12 Fe1 N13 150.5(2) yes
N12 Fe1 N14 105.4(2) yes
N13 Fe1 N14 83.5(2) yes
C221 Si2 C222 108.6(4) yes
C219 Si2 C222 112.9(4) yes
C219 Si2 C220 110.5(4) yes
C219 Si2 C221 112.5(4) yes
C220 Si2 C221 107.2(4) yes
C220 Si2 C222 104.8(4) yes
C321 Si3 C322 105.8(5) yes
C320 Si3 C322 107.6(4) yes
C320 Si3 C321 105.8(4) yes
C319 Si3 C320 110.2(4) yes
C319 Si3 C321 115.9(4) yes
C319 Si3 C322 111.2(4) yes
Fe1 N11 C17 132.4(4) yes
Fe1 N11 C114 104.8(4) yes
C17 N11 C114 122.7(6) yes
Fe1 N12 C115 106.6(4) yes
C115 N12 C122 121.1(6) yes
Fe1 N12 C122 132.1(4) yes
Fe1 N13 C135 129.1(4) yes
Fe1 N13 C142 108.5(5) yes
C135 N13 C142 121.7(6) yes
C143 N14 C150 120.6(6) yes
Fe1 N14 C143 107.6(4) yes
Fe1 N14 C150 131.1(4) yes
C12 C11 C16 121.4(7) no
C12 C11 C17 116.2(7) no
C16 C11 C17 122.3(7) no
C11 C12 C13 119.3(7) no
C12 C13 C14 118.6(7) no
C13 C14 C15 122.5(7) no
C14 C15 C16 119.1(7) no
C11 C16 C15 119.1(7) no
N11 C17 C11 121.8(6) yes
N11 C17 C18 121.3(6) yes
C11 C17 C18 116.9(6) no
C19 C18 C113 118.3(6) no
C17 C18 C19 121.1(8) no
C17 C18 C113 120.6(7) no
C18 C19 C110 121.3(8) no
C19 C110 C111 119.4(8) no
C110 C111 C112 119.3(7) no
C11 C12 H12 120.00 no
C13 C12 H12 120.00 no
C111 C112 C113 120.8(8) no
C12 C13 H13 121.00 no
C18 C113 C112 120.7(7) no
C14 C13 H13 121.00 no
N11 C114 C115 108.9(6) yes
C15 C14 H14 119.00 no
C13 C14 H14 119.00 no
N12 C115 C114 110.1(6) yes
C14 C15 H15 120.00 no
C16 C15 H15 120.00 no
C117 C116 C121 118.8(7) no
C15 C16 H16 120.00 no
C117 C116 C122 117.7(7) no
C11 C16 H16 120.00 no
C121 C116 C122 123.4(8) no
C116 C117 C118 118.7(7) no
C117 C118 C119 121.4(8) no
C18 C19 H19 119.00 no
C118 C119 C120 119.3(8) no
C110 C19 H19 119.00 no
C119 C120 C121 119.9(8) no
C116 C121 C120 121.7(8) no
C116 C122 C123 116.1(6) no
N12 C122 C116 122.8(7) yes
N12 C122 C123 121.1(6) yes
C122 C123 C124 122.8(7) no
C124 C123 C128 119.1(7) no
C122 C123 C128 118.0(6) no
C123 C124 C125 118.3(7) no
C124 C125 C126 121.2(8) no
C125 C126 C127 122.0(8) no
C126 C127 C128 117.3(7) no
C123 C128 C127 122.1(7) no
C134 C129 C135 120.6(8) no
C130 C129 C134 117.7(7) no
C130 C129 C135 121.8(7) no
C129 C130 C131 120.0(8) no
C130 C131 C132 120.4(9) no
C131 C132 C133 119.5(8) no
C132 C133 C134 118.7(8) no
C129 C134 C133 123.6(8) no
N13 C135 C136 125.5(6) yes
N13 C135 C129 115.5(7) yes
C129 C135 C136 118.9(7) no
C135 C136 C137 117.3(7) no
C137 C136 C141 118.7(7) no
C135 C136 C141 123.9(7) no
C136 C137 C138 120.2(7) no
C137 C138 C139 118.7(8) no
C138 C139 C140 120.2(9) no
C139 C140 C141 119.1(8) no
C136 C141 C140 122.9(8) no
N13 C142 C143 108.9(6) yes
N14 C143 C142 110.2(6) yes
C145 C144 C149 118.6(7) no
C149 C144 C150 121.1(7) no
C145 C144 C150 120.1(7) no
C144 C145 C146 119.8(8) no
C145 C146 C147 119.1(9) no
C146 C147 C148 123.1(10) no
C147 C148 C149 117.9(9) no
C144 C149 C148 121.4(8) no
N14 C150 C151 122.5(6) yes
N14 C150 C144 122.1(7) yes
C144 C150 C151 115.4(7) no
C150 C151 C152 118.7(7) no
C150 C151 C156 119.8(6) no
C152 C151 C156 121.5(7) no
C151 C152 C153 120.7(8) no
C152 C153 C154 117.2(7) no
C153 C154 C155 120.6(7) no
C154 C155 C156 119.9(8) no
C151 C156 C155 120.0(7) no
C111 C110 H110 120.00 no
C19 C110 H110 120.00 no
C110 C111 H111 120.00 no
C112 C111 H111 120.00 no
C111 C112 H112 120.00 no
C113 C112 H112 120.00 no
C18 C113 H113 120.00 no
C112 C113 H113 120.00 no
N11 C114 H114 110.00 no
C115 C114 H114' 110.00 no
N11 C114 H114' 110.00 no
H114' C114 H114 108.00 no
C115 C114 H114 110.00 no
C114 C115 H115 110.00 no
N12 C115 H115 110.00 no
H115' C115 H115 108.00 no
N12 C115 H115' 110.00 no
C114 C115 H115' 110.00 no
C118 C117 H117 121.00 no
C116 C117 H117 121.00 no
C117 C118 H118 119.00 no
C119 C118 H118 119.00 no
C120 C119 H119 120.00 no
C118 C119 H119 120.00 no
C121 C120 H120 120.00 no
C119 C120 H120 120.00 no
C22 C21 C26 112.2(7) no
C22 C21 B2 128.3(8) yes
C26 C21 B2 119.3(7) yes
C120 C121 H121 119.00 no
C116 C121 H121 119.00 no
F22 C22 C23 113.3(7) yes
F22 C22 C21 120.4(6) yes
C21 C22 C23 126.2(8) no
F23 C23 C24 120.1(7) yes
C22 C23 C24 118.3(8) no
F23 C23 C22 121.7(8) yes
F24 C24 C25 121.7(8) yes
C23 C24 C25 117.8(7) no
F24 C24 C23 120.5(7) yes
C123 C124 H124 121.00 no
C125 C124 H124 121.00 no
C124 C125 H125 119.00 no
C126 C125 H125 119.00 no
F25 C25 C26 121.2(8) yes
C24 C25 C26 120.8(9) no
F25 C25 C24 118.0(7) yes
C125 C126 H126 119.00 no
C127 C126 H126 119.00 no
F26 C26 C21 120.0(7) yes
F26 C26 C25 115.5(8) yes
C21 C26 C25 124.5(8) no
C28 C27 C212 111.0(7) no
C28 C27 B2 127.1(6) yes
C126 C127 H127 121.00 no
C128 C127 H127 121.00 no
C212 C27 B2 121.8(7) yes
C127 C128 H128 119.00 no
F28 C28 C29 114.2(7) yes
C27 C28 C29 123.4(7) no
C123 C128 H128 119.00 no
F28 C28 C27 122.3(7) yes
F29 C29 C28 118.5(7) yes
C28 C29 C210 121.7(8) no
F29 C29 C210 119.7(8) yes
C129 C130 H130 120.00 no
C131 C130 H130 120.00 no
C132 C131 H131 120.00 no
C130 C131 H131 120.00 no
C133 C132 H132 120.00 no
C131 C132 H132 120.00 no
C132 C133 H133 121.00 no
C134 C133 H133 121.00 no
C129 C134 H134 118.00 no
C133 C134 H134 118.00 no
C136 C137 H137 120.00 no
C138 C137 H137 120.00 no
C137 C138 H138 121.00 no
C139 C138 H138 121.00 no
C140 C139 H139 120.00 no
C138 C139 H139 120.00 no
C139 C140 H140 120.00 no
C141 C140 H140 120.00 no
C140 C141 H141 119.00 no
C136 C141 H141 119.00 no
H142' C142 H142 108.00 no
C143 C142 H142' 110.00 no
C143 C142 H142 110.00 no
N13 C142 H142' 110.00 no
N13 C142 H142 110.00 no
N14 C143 H143' 110.00 no
N14 C143 H143 110.00 no
C142 C143 H143 110.00 no
H143' C143 H143 108.00 no
C142 C143 H143' 110.00 no
C146 C145 H145 120.00 no
C144 C145 H145 120.00 no
C145 C146 H146 120.00 no
C147 C146 H146 120.00 no
C146 C147 H147 118.00 no
C148 C147 H147 119.00 no
C149 C148 H148 121.00 no
C147 C148 H148 121.00 no
C148 C149 H149 119.00 no
C144 C149 H149 119.00 no
C151 C152 H152 120.00 no
C153 C152 H152 120.00 no
C154 C153 H153 121.00 no
C152 C153 H153 121.00 no
C153 C154 H154 120.00 no
C155 C154 H154 120.00 no
C154 C155 H155 120.00 no
C156 C155 H155 120.00 no
C151 C156 H156 120.00 no
C155 C156 H156 120.00 no
C29 C210 C211 117.0(8) no
F210 C210 C29 122.1(8) yes
F210 C210 C211 120.9(7) yes
F211 C211 C210 119.1(7) yes
F211 C211 C212 121.7(7) yes
C210 C211 C212 119.2(8) no
F212 C212 C27 118.1(7) yes
F212 C212 C211 114.4(7) yes
C27 C212 C211 127.6(8) no
C214 C213 B2 128.8(7) yes
C214 C213 C218 111.9(7) no
C218 C213 B2 118.8(7) yes
F214 C214 C213 120.1(8) yes
F214 C214 C215 114.6(7) yes
C213 C214 C215 125.1(8) no
C214 C215 C216 120.6(8) no
F215 C215 C216 118.9(8) yes
F215 C215 C214 120.5(7) yes
F216 C216 C215 121.8(8) yes
F216 C216 C217 119.1(7) yes
C215 C216 C217 119.1(9) no
F217 C217 C216 121.8(8) yes
F217 C217 C218 120.1(7) yes
C216 C217 C218 118.1(8) no
F218 C218 C217 114.5(7) yes
F218 C218 C213 120.4(8) yes
C213 C218 C217 125.1(8) no
Si2 C219 B2 125.2(5) yes
C36 C31 B3 128.6(7) yes
C32 C31 C36 110.9(7) no
C32 C31 B3 119.9(8) yes
C31 C32 C33 123.9(8) no
F32 C32 C31 120.0(7) yes
F32 C32 C33 116.2(7) yes
F33 C33 C32 118.7(8) yes
F33 C33 C34 119.9(7) yes
C32 C33 C34 121.2(8) no
F34 C34 C33 121.4(8) yes
C33 C34 C35 117.0(8) no
F34 C34 C35 121.6(9) yes
F35 C35 C36 120.8(8) yes
C34 C35 C36 120.7(9) no
F35 C35 C34 118.5(8) yes
C31 C36 C35 126.1(8) no
F36 C36 C31 119.5(7) yes
F36 C36 C35 114.4(8) yes
C312 C37 B3 120.1(7) yes
C38 C37 C312 112.6(7) no
C38 C37 B3 126.9(7) yes
F38 C38 C37 122.4(7) yes
F38 C38 C39 115.3(7) yes
C37 C38 C39 122.3(7) no
F39 C39 C38 118.2(7) yes
C38 C39 C310 121.2(8) no
F39 C39 C310 120.5(8) yes
B2 C219 H219 106.00 no
H219' C219 H219 106.00 no
B2 C219 H219' 106.00 no
Si2 C219 H219 106.00 no
Si2 C219 H219' 106.00 no
Si2 C220 H220' 109.00 no
Si2 C220 H220" 109.00 no
H220' C220 H220 110.00 no
Si2 C220 H220 109.00 no
H220" C220 H220 109.00 no
H220' C220 H220" 110.00 no
Si2 C221 H221' 109.00 no
Si2 C221 H221 109.00 no
H221' C221 H221" 109.00 no
Si2 C221 H221" 109.00 no
H221" C221 H221 109.00 no
H221' C221 H221 110.00 no
Si2 C222 H222' 110.00 no
Si2 C222 H222" 109.00 no
Si2 C222 H222 110.00 no
H222' C222 H222" 109.00 no
H222' C222 H222 109.00 no
H222" C222 H222 109.00 no
F310 C310 C39 121.3(7) yes
C39 C310 C311 120.2(8) no
F310 C310 C311 118.5(7) yes
F311 C311 C312 119.3(7) yes
C310 C311 C312 118.3(8) no
F311 C311 C310 122.4(7) yes
F312 C312 C37 118.7(6) yes
C37 C312 C311 125.4(7) no
F312 C312 C311 115.9(7) yes
C314 C313 C318 112.6(7) no
C314 C313 B3 119.6(7) yes
C318 C313 B3 127.6(7) yes
F314 C314 C313 119.9(7) yes
F314 C314 C315 114.0(7) yes
C313 C314 C315 126.1(8) no
C314 C315 C316 118.8(8) no
F315 C315 C316 119.3(8) yes
F315 C315 C314 121.9(7) yes
F316 C316 C315 121.4(8) yes
F316 C316 C317 120.8(8) yes
C315 C316 C317 117.8(9) no
F317 C317 C316 118.8(8) yes
C316 C317 C318 121.1(8) no
F317 C317 C318 120.1(7) yes
F318 C318 C313 121.3(7) yes
F318 C318 C317 115.2(7) yes
C313 C318 C317 123.5(7) no
Si3 C319 B3 121.2(6) yes
B3 C319 H319 107.00 no
Si3 C319 H319 107.00 no
H319' C319 H319 107.00 no
Si3 C319 H319' 107.00 no
B3 C319 H319' 107.00 no
H320" C320 H320 110.00 no
H320' C320 H320 109.00 no
Si3 C320 H320' 109.00 no
Si3 C320 H320" 109.00 no
Si3 C320 H320 109.00 no
H320' C320 H320" 109.00 no
Si3 C321 H321' 110.00 no
Si3 C321 H321 110.00 no
Si3 C321 H321" 109.00 no
H321" C321 H321 109.00 no
H321' C321 H321" 109.00 no
H321' C321 H321 110.00 no
Si3 C322 H322' 109.00 no
Si3 C322 H322" 109.00 no
H322' C322 H322" 109.00 no
Si3 C322 H322 109.00 no
H322" C322 H322 110.00 no
H322' C322 H322 109.00 no
C21 B2 C27 113.3(6) yes
C27 B2 C213 103.0(6) yes
C27 B2 C219 112.1(7) yes
C213 B2 C219 113.8(7) yes
C21 B2 C213 112.2(7) yes
C21 B2 C219 102.8(6) yes
C31 B3 C313 110.9(6) yes
C31 B3 C319 106.1(6) yes
C31 B3 C37 113.4(7) yes
C37 B3 C319 116.2(6) yes
C313 B3 C319 109.1(7) yes
C37 B3 C313 101.2(6) yes

loop_
_geom_bond_atom_site_label_1
_geom_bond_atom_site_label_2
_geom_bond_distance
_geom_bond_publ_flag
Fe1 N11 2.123(6) yes
Fe1 N12 2.095(6) yes
Fe1 N13 2.073(6) yes
Fe1 N14 2.085(6) yes
Si2 C221 1.900(10) yes
Si2 C222 1.888(9) yes
Si2 C219 1.876(8) yes
Si2 C220 1.923(9) yes
Si3 C322 1.885(9) yes
Si3 C320 1.886(9) yes
Si3 C321 1.881(10) yes
Si3 C319 1.890(8) yes
F22 C22 1.382(10) yes
F23 C23 1.332(10) yes
F24 C24 1.336(8) yes
F25 C25 1.357(11) yes
F26 C26 1.341(10) yes
F28 C28 1.359(9) yes
F29 C29 1.372(9) yes
F210 C210 1.316(10) yes
F211 C211 1.344(10) yes
F212 C212 1.380(9) yes
F214 C214 1.387(9) yes
F215 C215 1.378(10) yes
F216 C216 1.343(11) yes
F217 C217 1.340(9) yes
F218 C218 1.375(9) yes
F32 C32 1.354(10) yes
F33 C33 1.367(10) yes
F34 C34 1.347(10) yes
F35 C35 1.368(11) yes
F36 C36 1.373(10) yes
F38 C38 1.341(9) yes
F39 C39 1.371(9) yes
F310 C310 1.371(10) yes
F311 C311 1.358(9) yes
F312 C312 1.372(8) yes
F314 C314 1.388(9) yes
F315 C315 1.348(10) yes
F316 C316 1.359(11) yes
F317 C317 1.366(9) yes
F318 C318 1.343(8) yes
N11 C17 1.306(9) yes
N11 C114 1.476(9) yes
N12 C122 1.300(9) yes
N12 C115 1.470(9) yes
N13 C135 1.301(11) yes
N13 C142 1.463(9) yes
N14 C150 1.304(11) yes
N14 C143 1.460(9) yes
C11 C12 1.378(11) no
C11 C16 1.388(11) no
C11 C17 1.519(10) no
C12 C13 1.423(11) no
C13 C14 1.375(11) no
C14 C15 1.370(11) no
C15 C16 1.415(10) no
C17 C18 1.457(9) no
C18 C19 1.393(11) no
C18 C113 1.383(13) no
C19 C110 1.398(10) no
C110 C111 1.402(13) no
C111 C112 1.369(12) no
C12 H12 0.9500 no
C112 C113 1.405(10) no
C13 H13 0.9500 no
C114 C115 1.521(11) no
C14 H14 0.9500 no
C15 H15 0.9500 no
C116 C122 1.466(10) no
C116 C117 1.403(12) no
C116 C121 1.380(12) no
C16 H16 0.9500 no
C117 C118 1.426(10) no
C118 C119 1.350(12) no
C119 C120 1.408(13) no
C19 H19 0.9500 no
C120 C121 1.379(11) no
C122 C123 1.511(10) no
C123 C124 1.393(11) no
C123 C128 1.389(11) no
C124 C125 1.393(11) no
C125 C126 1.356(12) no
C126 C127 1.375(11) no
C127 C128 1.385(10) no
C129 C135 1.478(10) no
C129 C130 1.400(12) no
C129 C134 1.389(12) no
C130 C131 1.399(12) no
C131 C132 1.401(13) no
C132 C133 1.396(13) no
C133 C134 1.369(12) no
C135 C136 1.495(11) no
C136 C137 1.387(12) no
C136 C141 1.362(11) no
C137 C138 1.411(12) no
C138 C139 1.382(12) no
C139 C140 1.397(13) no
C140 C141 1.349(12) no
C142 C143 1.512(11) no
C144 C150 1.488(11) no
C144 C149 1.398(12) no
C144 C145 1.424(11) no
C145 C146 1.389(14) no
C146 C147 1.360(16) no
C147 C148 1.394(15) no
C148 C149 1.379(13) no
C150 C151 1.501(10) no
C151 C156 1.370(12) no
C151 C152 1.354(10) no
C152 C153 1.434(11) no
C153 C154 1.393(13) no
C154 C155 1.406(11) no
C155 C156 1.377(11) no
C110 H110 0.9500 no
C111 H111 0.9500 no
C112 H112 0.9500 no
C113 H113 0.9500 no
C114 H114' 0.9900 no
C114 H114 0.9900 no
C115 H115 0.9900 no
C115 H115' 0.9900 no
C117 H117 0.9500 no
C118 H118 0.9500 no
C119 H119 0.9500 no
C120 H120 0.9500 no
C21 C22 1.387(10) no
C121 H121 0.9500 no
C21 B2 1.666(11) yes
C21 C26 1.388(13) no
C22 C23 1.386(11) no
C23 C24 1.384(13) no
C124 H124 0.9500 no
C24 C25 1.391(11) no
C125 H125 0.9500 no
C25 C26 1.363(12) no
C126 H126 0.9500 no
C27 B2 1.643(11) yes
C27 C212 1.393(11) no
C27 C28 1.401(11) no
C127 H127 0.9500 no
C28 C29 1.409(12) no
C128 H128 0.9500 no
C29 C210 1.361(12) no
C130 H130 0.9500 no
C131 H131 0.9500 no
C132 H132 0.9500 no
C133 H133 0.9500 no
C134 H134 0.9500 no
C137 H137 0.9500 no
C138 H138 0.9500 no
C139 H139 0.9500 no
C140 H140 0.9500 no
C141 H141 0.9500 no
C142 H142 0.9900 no
C142 H142' 0.9900 no
C143 H143 0.9900 no
C143 H143' 0.9900 no
C145 H145 0.9500 no
C146 H146 0.9500 no
C147 H147 0.9500 no
C148 H148 0.9500 no
C149 H149 0.9500 no
C152 H152 0.9500 no
C153 H153 0.9500 no
C154 H154 0.9500 no
C155 H155 0.9500 no
C156 H156 0.9500 no
C210 C211 1.400(13) no
C211 C212 1.363(12) no
C213 C214 1.396(11) no
C213 C218 1.387(11) no
C213 B2 1.670(13) yes
C214 C215 1.367(13) no
C215 C216 1.361(12) no
C216 C217 1.377(12) no
C217 C218 1.416(13) no
C219 B2 1.649(12) yes
C31 B3 1.657(11) yes
C31 C32 1.422(11) no
C31 C36 1.392(13) no
C32 C33 1.391(12) no
C33 C34 1.355(14) no
C34 C35 1.387(13) no
C35 C36 1.358(12) no
C37 C38 1.399(11) no
C37 C312 1.395(11) no
C37 B3 1.642(12) yes
C38 C39 1.408(12) no
C39 C310 1.345(12) no
C219 H219 0.9900 no
C219 H219' 0.9900 no
C220 H220 0.9800 no
C220 H220" 0.9800 no
C220 H220' 0.9800 no
C221 H221 0.9800 no
C221 H221" 0.9800 no
C221 H221' 0.9800 no
C222 H222 0.9800 no
C222 H222' 0.9800 no
C222 H222" 0.9800 no
C310 C311 1.345(12) no
C311 C312 1.407(11) no
C313 C314 1.370(11) no
C313 C318 1.411(11) no
C313 B3 1.699(13) yes
C314 C315 1.386(13) no
C315 C316 1.379(13) no
C316 C317 1.388(12) no
C317 C318 1.361(12) no
C319 B3 1.643(12) yes
C319 H319' 0.9900 no
C319 H319 0.9900 no
C320 H320' 0.9800 no
C320 H320" 0.9800 no
C320 H320 0.9800 no
C321 H321' 0.9800 no
C321 H321" 0.9800 no
C321 H321 0.9800 no
C322 H322' 0.9800 no
C322 H322" 0.9800 no
C322 H322 0.9800 no

loop_
_geom_contact_atom_site_label_1
_geom_contact_atom_site_label_2
_geom_contact_distance
_geom_contact_site_symmetry_2
_geom_contact_publ_flag
Fe1 C19 3.380(7) . no
Fe1 C121 3.392(8) . no
Fe1 C134 3.297(9) . no
Fe1 C152 3.368(9) . no
Fe1 H19 2.8900 . no
Fe1 H121 2.8600 . no
Fe1 H134 3.0700 . no
Fe1 H152 2.9000 . no
Si2 C22 3.838(8) . no
Si2 C26 3.842(9) . no
Si2 F214 3.446(5) . no
Si3 C32 3.718(9) . no
Si3 F38 3.389(4) . no
Si3 C36 3.874(9) . no
F22 F23 2.637(5) . no
F22 C218 2.806(8) . no
F22 F218 2.883(5) . no
F22 C213 2.821(8) . no
F23 C24 3.359(9) 2_576 no
F23 F24 2.728(6) . no
F23 C146 3.277(11) 1_465 no
F23 C25 3.283(9) 2_576 no
F23 F22 2.637(5) . no
F24 C137 3.321(9) 1_565 no
F24 C22 3.308(9) 2_576 no
F24 C138 3.235(9) 1_565 no
F24 C23 3.320(9) 2_576 no
F24 F25 2.730(6) . no
F24 F218 2.788(5) 2_576 no
F24 F23 2.728(6) . no
F25 F26 2.642(7) . no
F25 F24 2.730(6) . no
F26 C27 2.971(9) . no
F26 C28 2.999(9) . no
F26 C219 3.091(10) . no
F26 F28 2.852(6) . no
F26 C118 3.270(10) 2_666 no
F26 F25 2.642(7) . no
F28 F26 2.852(6) . no
F28 C21 2.852(7) . no
F28 F218 2.867(6) . no
F28 C26 2.794(9) . no
F28 F29 2.623(6) . no
F29 F210 2.743(7) . no
F29 C117 3.268(9) 2_666 no
F29 F28 2.623(6) . no
F32 C313 3.039(8) . no
F32 C318 3.022(8) . no
F32 F318 2.732(6) . no
F32 C319 3.074(8) . no
F32 F33 2.643(6) . no
F33 C111 3.177(9) 2_656 no
F33 C110 3.022(8) 2_656 no
F33 F32 2.643(6) . no
F33 F34 2.740(7) . no
F34 C34 3.361(9) 2_655 no
F34 C35 3.203(9) 2_655 no
F34 F33 2.740(7) . no
F34 F35 2.746(7) . no
F35 F34 2.746(7) . no
F35 F36 2.626(7) . no
F36 F35 2.626(7) . no
F36 F312 2.925(6) . no
F36 C110 3.369(9) 1_554 no
F36 C37 2.845(9) . no
F36 C312 2.885(9) . no
F38 C321 3.328(9) . no
F38 C319 2.885(8) . no
F38 Si3 3.389(4) . no
F38 F39 2.630(6) . no
F39 F310 2.752(6) . no
F39 F38 2.630(6) . no
F39 C16 3.275(9) 2_566 no
F22 H146 2.7100 1_465 no
F22 H221 2.6700 . no
F23 H146 2.6900 1_465 no
F23 H138 2.5800 1_565 no
F25 H119 2.5800 2_666 no
F26 H118 2.6200 2_666 no
F26 H219 2.5100 . no
F28 H118 2.6700 2_666 no
F29 H117 2.5400 2_666 no
F32 H319' 2.5100 . no
F33 H142' 2.5800 2_656 no
F33 H110 2.6900 2_656 no
F33 H141 2.7000 2_656 no
F36 H14 2.5500 2_566 no
F36 H110 2.7200 1_554 no
F36 H321" 2.5500 . no
F38 H321 2.6500 . no
F38 H125 2.7400 2_666 no
F38 H319 2.3300 . no
F210 F29 2.743(7) . no
F210 C131 3.132(11) 2_566 no
F210 F211 2.733(6) . no
F211 F216 3.068(7) 2_566 no
F211 F210 2.733(6) . no
F211 F212 2.641(6) . no
F212 C213 3.154(8) . no
F212 C214 3.261(9) . no
F212 F214 3.046(6) . no
F212 F211 2.641(6) . no
F212 C133 3.245(10) . no
F212 C219 2.978(8) . no
F214 C219 2.884(10) . no
F214 C16 3.065(9) . no
F214 F215 2.645(6) . no
F214 C114 3.302(8) . no
F214 F212 3.046(6) . no
F214 Si2 3.446(5) . no
F214 C221 3.117(9) . no
F214 C15 3.250(9) . no
F215 F216 2.735(6) . no
F215 F214 2.645(6) . no
F215 C131 3.360(9) . no
F215 C132 3.329(9) . no
F216 F217 2.737(6) . no
F216 C120 3.224(10) 2_566 no
F216 F211 3.068(7) 2_566 no
F216 F215 2.735(6) . no
F217 C120 3.262(11) 2_566 no
F217 F218 2.660(7) . no
F217 C134 3.206(10) 2_566 no
F217 F216 2.737(6) . no
F218 F217 2.660(7) . no
F218 F28 2.867(6) . no
F218 C28 3.098(9) . no
F218 C22 3.106(9) . no
F218 F22 2.883(5) . no
F218 C27 3.063(8) . no
F218 C21 3.008(9) . no
F218 F24 2.788(5) 2_576 no
F310 C113 3.199(9) 2_566 no
F210 H131 2.5600 2_566 no
F310 F316 2.681(7) 2_665 no
F310 F39 2.752(6) . no
F310 F311 2.729(6) . no
F310 F315 3.102(6) 2_665 no
F311 C19 2.987(9) 1_554 no
F311 F312 2.672(5) . no
F311 F310 2.729(6) . no
F211 H128 2.6000 . no
F211 H133 2.7800 . no
F311 C12 3.351(10) 1_554 no
F311 F315 3.041(6) 2_665 no
F212 H114' 2.7200 . no
F312 F311 2.672(5) . no
F212 H133 2.7500 . no
F312 C318 3.071(10) . no
F312 C31 3.029(8) . no
F212 H219' 2.3400 . no
F312 F318 3.018(6) . no
F312 C152 3.233(9) 1_554 no
F312 C36 3.182(9) . no
F312 F36 2.925(6) . no
F312 C313 2.954(9) . no
F214 H114 2.8400 . no
F214 H219' 2.2800 . no
F214 H16 2.6500 . no
F314 F315 2.665(6) . no
F214 H221" 2.5800 . no
F314 C319 3.033(8) . no
F214 H114' 2.8500 . no
F314 C37 2.970(9) . no
F314 C38 3.081(10) . no
F315 F316 2.748(7) . no
F315 F314 2.665(6) . no
F215 H15 2.7700 . no
F315 C311 3.348(10) 2_665 no
F215 H321 2.7300 2_566 no
F315 F311 3.041(6) 2_665 no
F315 C310 3.349(10) 2_665 no
F215 H131 2.8100 . no
F215 H132 2.7700 . no
F315 F310 3.102(6) 2_665 no
F316 F310 2.681(7) 2_665 no
F216 H320' 2.7900 2_566 no
F316 F315 2.748(7) . no
F316 F317 2.742(7) . no
F316 C112 3.355(10) 1_654 no
F317 C149 3.213(10) 1_554 no
F317 F318 2.619(6) . no
F217 H134 2.4700 2_566 no
F217 H120 2.5600 2_566 no
F317 C156 3.340(8) 1_554 no
F317 F316 2.742(7) . no
F318 F312 3.018(6) . no
F318 C32 2.721(9) . no
F318 F317 2.619(6) . no
F318 F32 2.732(6) . no
F318 C31 2.807(8) . no
F310 H12 2.8000 1_554 no
F310 H113 2.5800 2_566 no
F311 H12 2.5700 1_554 no
F311 H19 2.6100 1_554 no
F311 H153 2.7600 1_554 no
F312 H152 2.8000 1_554 no
F314 H319 2.4300 . no
F314 H220 2.8600 2_666 no
F315 H153 2.6700 2_666 no
F316 H112 2.6000 1_654 no
F317 H149 2.6500 1_554 no
F318 H149 2.4900 1_554 no
N11 N12 2.836(9) . no
N11 C115 2.439(10) . no
N11 C129 3.377(10) . no
N12 N11 2.836(9) . no
N12 C114 2.452(10) . no
N12 C152 3.415(10) . no
N13 C143 2.420(9) . no
N13 N14 2.770(9) . no
N14 C142 2.438(10) . no
N14 N13 2.770(9) . no
N11 H19 2.7800 . no
N12 H121 2.8000 . no
N13 H141 2.8700 . no
N13 H134 2.7500 . no
N14 H152 2.7100 . no
C12 F311 3.351(10) 1_556 no
C12 C113 3.447(11) . no
C14 C310 3.420(12) 2_566 no
C15 F214 3.250(9) . no
C15 C39 3.266(13) 2_566 no
C15 C310 3.550(12) 2_566 no
C16 F39 3.275(9) 2_566 no
C16 C114 3.072(11) . no
C16 F214 3.065(9) . no
C16 C131 3.552(12) . no
C17 C130 3.593(11) . no
C19 Fe1 3.380(7) . no
C19 F311 2.987(9) 1_556 no
C21 F218 3.008(9) . no
C21 C222 3.435(11) . no
C21 F28 2.852(7) . no
C22 F218 3.106(9) . no
C22 Si2 3.838(8) . no
C22 F24 3.308(9) 2_576 no
C22 C218 3.398(11) . no
C23 C24 3.268(11) 2_576 no
C23 F24 3.320(9) 2_576 no
C24 C24 3.496(12) 2_576 no
C24 F23 3.359(9) 2_576 no
C24 C23 3.268(11) 2_576 no
C25 F23 3.283(9) 2_576 no
C26 F28 2.794(9) . no
C26 C28 3.321(12) . no
C26 Si2 3.842(9) . no
C26 C222 3.380(11) . no
C27 F26 2.971(9) . no
C27 F218 3.063(8) . no
C28 F26 2.999(9) . no
C28 F218 3.098(9) . no
C28 C26 3.321(12) . no
C29 C131 3.540(13) 2_566 no
C31 F318 2.807(8) . no
C31 C322 3.590(12) . no
C31 F312 3.029(8) . no
C32 F318 2.721(9) . no
C32 C322 3.303(13) . no
C32 C318 3.347(12) . no
C32 Si3 3.718(9) . no
C34 C34 3.311(12) 2_655 no
C34 C35 3.447(12) 2_655 no
C34 F34 3.361(9) 2_655 no
C35 F34 3.203(9) 2_655 no
C35 C34 3.447(12) 2_655 no
C36 C321 3.541(12) . no
C36 C312 3.485(11) . no
C36 F312 3.182(9) . no
C36 Si3 3.874(9) . no
C37 F36 2.845(9) . no
C37 F314 2.970(9) . no
C38 F314 3.081(10) . no
C39 C15 3.266(13) 2_566 no
C110 F33 3.022(8) 2_656 no
C110 F36 3.369(9) 1_556 no
C111 F33 3.177(9) 2_656 no
C11 H114 2.4700 . no
C11 H113 2.7900 . no
C112 C141 3.523(11) . no
C112 F316 3.355(10) 1_456 no
C113 F310 3.199(9) 2_566 no
C13 H12 2.9900 2_567 no
C113 C12 3.447(11) . no
C114 F214 3.302(8) . no
C114 C16 3.072(11) . no
C15 H221" 2.9100 . no
C115 C124 3.040(11) . no
C16 H114 2.5200 . no
C117 F29 3.268(9) 2_666 no
C117 C128 3.355(10) . no
C118 F26 3.270(10) 2_666 no
C18 H12 2.8200 . no
C19 H142' 3.0000 . no
C119 C145 3.576(12) . no
C120 F216 3.224(10) 2_566 no
C120 F217 3.262(11) 2_566 no
C121 Fe1 3.392(8) . no
C21 H222 2.8800 . no
C22 H222 2.8900 . no
C23 H222 3.0400 . no
C24 H222 3.0600 . no
C124 C115 3.040(11) . no
C25 H222 2.9300 . no
C26 H222 2.8400 . no
C26 H219 2.9500 . no
C126 C320 3.591(12) 2_666 no
C127 C127 3.452(10) 2_666 no
C127 C128 3.375(11) 2_666 no
C128 C117 3.355(10) . no
C128 C127 3.375(11) 2_666 no
C28 H118 3.0400 2_666 no
C128 C211 3.284(12) . no
C128 C212 3.455(12) . no
C129 N11 3.377(10) . no
C29 H117 3.0100 2_666 no
C130 C137 3.247(11) . no
C130 C17 3.593(11) . no
C131 F210 3.132(11) 2_566 no
C131 F215 3.360(9) . no
C131 C29 3.540(13) 2_566 no
C131 C16 3.552(12) . no
C31 H321" 3.0800 . no
C131 C210 3.183(14) 2_566 no
C31 H322' 3.0700 . no
C32 H322' 2.7000 . no
C32 H319' 2.9900 . no
C132 C210 3.395(14) 2_566 no
C132 F215 3.329(9) . no
C132 C211 3.387(13) 2_566 no
C33 H322' 2.8100 . no
C133 F212 3.245(10) . no
C134 F217 3.206(10) 2_566 no
C134 Fe1 3.297(9) . no
C134 C217 3.595(12) 2_566 no
C36 H321" 2.6900 . no
C137 C130 3.247(11) . no
C137 F24 3.321(9) 1_545 no
C38 H319 2.9000 . no
C138 F24 3.235(9) 1_545 no
C141 C112 3.523(11) . no
C141 C142 3.037(12) . no
C142 C141 3.037(12) . no
C143 C145 3.128(12) . no
C145 C143 3.128(12) . no
C145 C119 3.576(12) . no
C146 F23 3.277(11) 1_645 no
C149 C156 3.332(11) . no
C149 F317 3.213(10) 1_556 no
C152 F312 3.233(9) 1_556 no
C152 N12 3.415(10) . no
C152 Fe1 3.368(9) . no
C156 C149 3.332(11) . no
C156 F317 3.340(8) 1_556 no
C210 C131 3.183(14) 2_566 no
C110 H142' 2.9900 . no
C210 C132 3.395(14) 2_566 no
C211 C132 3.387(13) 2_566 no
C111 H13 3.0500 2_567 no
C111 H141 2.9300 . no
C211 C128 3.284(12) . no
C112 H13 2.7900 2_567 no
C212 C128 3.455(12) . no
C112 H141 3.0900 . no
C113 H13 2.8100 2_567 no
C213 F22 2.821(8) . no
C213 F212 3.154(8) . no
C214 C221 3.519(12) . no
C214 F212 3.261(9) . no
C114 H16 2.8600 . no
C115 H124 2.8800 . no
C116 H128 2.8300 . no
C217 C134 3.595(12) 2_566 no
C117 H127 2.9900 2_666 no
C218 C22 3.398(11) . no
C218 F22 2.806(8) . no
C118 H145 2.9400 . no
C219 F212 2.978(8) . no
C219 F214 2.884(10) . no
C219 F26 3.091(10) . no
C119 H145 2.7200 . no
C120 H145 2.8700 . no
C221 F214 3.117(9) . no
C221 C214 3.519(12) . no
C222 C21 3.435(11) . no
C222 C26 3.380(11) . no
C123 H117 2.6900 . no
C123 H115 2.4300 . no
C124 H115' 2.9900 . no
C124 H115 2.5900 . no
C125 H320" 2.7900 2_666 no
C126 H320" 2.7700 2_666 no
C127 H128 3.0700 2_666 no
C128 H127 2.9300 2_666 no
C129 H137 2.6600 . no
C130 H137 2.9700 . no
C131 H16 2.6800 . no
C133 H114' 2.9400 . no
C134 H121 3.0900 . no
C136 H142 2.6400 . no
C136 H130 2.8800 . no
C137 H130 3.0600 . no
C141 H142' 2.9000 . no
C141 H142 2.7000 . no
C142 H141 2.5800 . no
C143 H145 2.9500 . no
C144 H156 2.6300 . no
C144 H143 2.4900 . no
C145 H143' 2.9400 . no
C145 H143 2.8400 . no
C147 H139 3.0300 1_655 no
C148 H139 3.0700 1_655 no
C149 H156 3.0900 . no
C151 H149 2.9700 . no
C152 H115' 3.0700 . no
C153 H115' 3.0100 . no
C154 H124 2.8300 . no
C155 H124 3.1000 . no
C310 C15 3.550(12) 2_566 no
C310 C14 3.420(12) 2_566 no
C210 H131 2.9900 2_566 no
C310 F315 3.349(10) 2_665 no
C211 H128 2.7200 . no
C211 H132 3.0700 2_566 no
C311 F315 3.348(10) 2_665 no
C212 H219' 3.0000 . no
C312 F36 2.885(9) . no
C312 C36 3.485(11) . no
C312 C314 3.590(13) . no
C313 F312 2.954(9) . no
C313 F32 3.039(8) . no
C314 C312 3.590(13) . no
C214 H219' 2.9500 . no
C215 H132 2.9000 . no
C217 H134 3.0800 2_566 no
C318 F32 3.022(8) . no
C318 C32 3.347(12) . no
C318 F312 3.071(10) . no
C319 F38 2.885(8) . no
C219 H115 3.0800 . no
C319 F314 3.033(8) . no
C319 F32 3.074(8) . no
C320 C126 3.591(12) 2_666 no
C321 C36 3.541(12) . no
C321 F38 3.328(9) . no
C221 H147 2.8900 1_465 no
C322 C31 3.590(12) . no
C322 C32 3.303(13) . no
C314 H319 3.0300 . no
C320 H126 2.8700 2_666 no
C322 H142 2.9400 2_656 no
H114' C133 2.9400 . no
H114' F212 2.7200 . no
H114' F214 2.8500 . no
H115' C153 3.0100 . no
H115' H124 2.5400 . no
H115' C152 3.0700 . no
H115' C124 2.9900 . no
H142' C141 2.9000 . no
H142' C110 2.9900 . no
H142' H141 2.1800 . no
H142' F33 2.5800 2_656 no
H142' C19 3.0000 . no
H143' C145 2.9400 . no
H143' H145 2.5000 . no
H219' F212 2.3400 . no
H219' F214 2.2800 . no
H219' C212 3.0000 . no
H219' C214 2.9500 . no
H219' H115 2.4000 . no
H220' H114 2.3600 . no
H221' H147 2.4300 1_465 no
H221" C15 2.9100 . no
H221" F214 2.5800 . no
H12 F311 2.5700 1_556 no
H12 C18 2.8200 . no
H12 F310 2.8000 1_556 no
H12 C13 2.9900 2_567 no
H319' F32 2.5100 . no
H319' C32 2.9900 . no
H13 C112 2.7900 2_567 no
H13 C111 3.0500 2_567 no
H13 C113 2.8100 2_567 no
H320' F216 2.7900 2_566 no
H14 F36 2.5500 2_566 no
H320" H125 2.2100 2_666 no
H320" C126 2.7700 2_666 no
H320" C125 2.7900 2_666 no
H320" H126 2.1700 2_666 no
H15 F215 2.7700 . no
H16 H114 2.5300 . no
H16 H131 2.5800 . no
H16 C131 2.6800 . no
H16 C114 2.8600 . no
H16 F214 2.6500 . no
H321" C31 3.0800 . no
H321" F36 2.5500 . no
H321" C36 2.6900 . no
H322' C32 2.7000 . no
H322' C31 3.0700 . no
H322' C33 2.8100 . no
H19 Fe1 2.8900 . no
H19 H152 2.2300 . no
H19 F311 2.6100 1_556 no
H19 N11 2.7800 . no
H110 F33 2.6900 2_656 no
H110 F36 2.7200 1_556 no
H112 F316 2.6000 1_456 no
H113 C11 2.7900 . no
H113 F310 2.5800 2_566 no
H114 H16 2.5300 . no
H114 C11 2.4700 . no
H114 H220' 2.3600 . no
H114 F214 2.8400 . no
H114 C16 2.5200 . no
H115 C123 2.4300 . no
H115 C124 2.5900 . no
H115 C219 3.0800 . no
H115 H219' 2.4000 . no
H117 F29 2.5400 2_666 no
H117 C29 3.0100 2_666 no
H117 C123 2.6900 . no
H118 F28 2.6700 2_666 no
H118 F26 2.6200 2_666 no
H118 C28 3.0400 2_666 no
H119 F25 2.5800 2_666 no
H120 F217 2.5600 2_566 no
H121 H134 2.2400 . no
H121 N12 2.8000 . no
H121 Fe1 2.8600 . no
H121 C134 3.0900 . no
H124 C155 3.1000 . no
H124 H115' 2.5400 . no
H124 C154 2.8300 . no
H124 C115 2.8800 . no
H125 H320" 2.2100 2_666 no
H125 F38 2.7400 2_666 no
H126 H320" 2.1700 2_666 no
H126 C320 2.8700 2_666 no
H127 C117 2.9900 2_666 no
H127 C128 2.9300 2_666 no
H128 F211 2.6000 . no
H128 C116 2.8300 . no
H128 C127 3.0700 2_666 no
H128 C211 2.7200 . no
H130 C137 3.0600 . no
H130 C136 2.8800 . no
H131 H16 2.5800 . no
H131 F215 2.8100 . no
H131 F210 2.5600 2_566 no
H131 C210 2.9900 2_566 no
H132 F215 2.7700 . no
H132 C211 3.0700 2_566 no
H132 C215 2.9000 . no
H133 F212 2.7500 . no
H133 F211 2.7800 . no
H134 N13 2.7500 . no
H134 H121 2.2400 . no
H134 C217 3.0800 2_566 no
H134 Fe1 3.0700 . no
H134 F217 2.4700 2_566 no
H137 C130 2.9700 . no
H137 C129 2.6600 . no
H138 F23 2.5800 1_545 no
H139 C148 3.0700 1_455 no
H139 C147 3.0300 1_455 no
H141 N13 2.8700 . no
H141 C111 2.9300 . no
H141 C112 3.0900 . no
H141 H142' 2.1800 . no
H141 H142 2.4600 . no
H141 F33 2.7000 2_656 no
H141 C142 2.5800 . no
H142 C141 2.7000 . no
H142 H141 2.4600 . no
H142 C136 2.6400 . no
H142 C322 2.9400 2_656 no
H143 C144 2.4900 . no
H143 C145 2.8400 . no
H145 C143 2.9500 . no
H145 C120 2.8700 . no
H145 C119 2.7200 . no
H145 H143' 2.5000 . no
H145 C118 2.9400 . no
H146 F22 2.7100 1_645 no
H146 F23 2.6900 1_645 no
H147 H221 2.5000 1_645 no
H147 C221 2.8900 1_645 no
H147 H221' 2.4300 1_645 no
H149 F317 2.6500 1_556 no
H149 F318 2.4900 1_556 no
H149 C151 2.9700 . no
H152 Fe1 2.9000 . no
H152 H19 2.2300 . no
H152 F312 2.8000 1_556 no
H152 N14 2.7100 . no
H153 F315 2.6700 2_666 no
H153 F311 2.7600 1_556 no
H156 C149 3.0900 . no
H156 C144 2.6300 . no
H219 C26 2.9500 . no
H219 F26 2.5100 . no
H220 F314 2.8600 2_666 no
H221 H147 2.5000 1_465 no
H221 F22 2.6700 . no
H222 C26 2.8400 . no
H222 C21 2.8800 . no
H222 C22 2.8900 . no
H222 C23 3.0400 . no
H222 C24 3.0600 . no
H222 C25 2.9300 . no
H319 F38 2.3300 . no
H319 F314 2.4300 . no
H319 C38 2.9000 . no
H319 C314 3.0300 . no
H321 F38 2.6500 . no
H321 F215 2.7300 2_566 no

loop_
_geom_hbond_atom_site_label_D
_geom_hbond_atom_site_label_H
_geom_hbond_atom_site_label_A
_geom_hbond_distance_DH
_geom_hbond_distance_HA
_geom_hbond_distance_DA
_geom_hbond_angle_DHA
_geom_hbond_site_symmetry_A
_geom_hbond_publ_flag
C219 H219' F212 0.9900 2.3400 2.978(8) 121.00 . yes
C219 H219' F214 0.9900 2.2800 2.884(10) 118.00 . yes
C319 H319' F32 0.9900 2.5100 3.074(8) 116.00 . yes
C321 H321" F36 0.9800 2.5500 3.436(9) 150.00 . yes
C117 H117 F29 0.9500 2.5400 3.268(9) 134.00 2_666 yes
C134 H134 F217 0.9500 2.4700 3.206(10) 134.00 2_566 yes
C149 H149 F318 0.9500 2.4900 3.424(9) 168.00 1_556 yes
C219 H219 F26 0.9900 2.5100 3.091(10) 117.00 . yes
C319 H319 F38 0.9900 2.3300 2.885(8) 115.00 . yes
C319 H319 F314 0.9900 2.4300 3.033(8) 118.00 . yes

loop_
_geom_torsion_atom_site_label_1
_geom_torsion_atom_site_label_2
_geom_torsion_atom_site_label_3
_geom_torsion_atom_site_label_4
_geom_torsion
_geom_torsion_publ_flag
N12 Fe1 N11 C17 -166.0(7) no
N12 Fe1 N11 C114 18.0(5) no
N13 Fe1 N11 C17 42.7(7) no
N13 Fe1 N11 C114 -133.3(4) no
N14 Fe1 N11 C17 -56.7(8) no
N14 Fe1 N11 C114 127.3(5) no
N11 Fe1 N12 C115 11.1(5) no
N11 Fe1 N12 C122 -174.4(7) no
N13 Fe1 N12 C115 120.6(5) no
N13 Fe1 N12 C122 -64.9(9) no
N14 Fe1 N12 C115 -135.0(5) no
N14 Fe1 N12 C122 39.5(7) no
N11 Fe1 N13 C135 38.8(7) no
N11 Fe1 N13 C142 -131.3(5) no
N12 Fe1 N13 C135 -65.7(9) no
N12 Fe1 N13 C142 124.3(5) no
N14 Fe1 N13 C135 -175.7(7) no
N14 Fe1 N13 C142 14.3(5) no
N11 Fe1 N14 C143 119.1(5) no
N11 Fe1 N14 C150 -70.3(8) no
N12 Fe1 N14 C143 -138.0(5) no
N12 Fe1 N14 C150 32.6(7) no
N13 Fe1 N14 C143 13.3(5) no
N13 Fe1 N14 C150 -176.1(7) no
C220 Si2 C219 B2 168.5(7) no
C221 Si2 C219 B2 48.8(8) no
C222 Si2 C219 B2 -74.6(8) no
C322 Si3 C319 B3 86.8(7) no
C321 Si3 C319 B3 -34.0(7) no
C320 Si3 C319 B3 -154.0(6) no
C17 N11 C114 C115 140.0(7) no
Fe1 N11 C114 C115 -43.5(6) no
Fe1 N11 C17 C18 6.1(11) no
Fe1 N11 C17 C11 -176.7(5) no
C114 N11 C17 C18 -178.5(7) no
C114 N11 C17 C11 -1.3(11) no
Fe1 N12 C115 C114 -38.3(7) no
C122 N12 C115 C114 146.4(7) no
C115 N12 C122 C123 1.2(10) no
C115 N12 C122 C116 -174.4(7) no
Fe1 N12 C122 C123 -172.7(5) no
Fe1 N12 C122 C116 11.7(11) no
C142 N13 C135 C129 -173.1(7) no
Fe1 N13 C135 C136 -157.6(6) no
Fe1 N13 C142 C143 -38.6(7) no
Fe1 N13 C135 C129 18.1(10) no
C142 N13 C135 C136 11.2(12) no
C135 N13 C142 C143 150.5(7) no
Fe1 N14 C150 C144 -162.0(5) no
Fe1 N14 C150 C151 15.5(10) no
C143 N14 C150 C151 -175.0(6) no
C143 N14 C150 C144 7.6(10) no
C150 N14 C143 C142 150.0(7) no
Fe1 N14 C143 C142 -38.3(7) no
C17 C11 C16 C15 -176.7(7) no
C12 C11 C17 N11 -119.8(8) no
C12 C11 C17 C18 57.5(10) no
C16 C11 C17 N11 56.1(11) no
C12 C11 C16 C15 -1.0(12) no
C16 C11 C12 C13 -0.4(13) no
C16 C11 C17 C18 -126.6(8) no
C17 C11 C12 C13 175.6(7) no
C11 C12 C13 C14 -0.2(13) no
C12 C13 C14 C15 2.2(13) no
C13 C14 C15 C16 -3.5(13) no
C14 C15 C16 C11 2.8(12) no
N11 C17 C18 C113 -136.6(8) no
C11 C17 C18 C19 -132.9(7) no
C11 C17 C18 C113 46.1(9) no
N11 C17 C18 C19 44.4(10) no
C113 C18 C19 C110 -3.5(10) no
C17 C18 C113 C112 -178.1(7) no
C19 C18 C113 C112 0.9(10) no
C17 C18 C19 C110 175.6(6) no
C18 C19 C110 C111 3.9(11) no
C19 C110 C111 C112 -1.8(11) no
C110 C111 C112 C113 -0.7(12) no
C111 C112 C113 C18 1.2(12) no
N11 C114 C115 N12 57.2(8) no
C117 C116 C121 C120 -4.3(12) no
C122 C116 C121 C120 177.3(7) no
C122 C116 C117 C118 -176.7(7) no
C117 C116 C122 C123 42.1(10) no
C117 C116 C122 N12 -142.1(8) no
C121 C116 C117 C118 4.8(11) no
C121 C116 C122 N12 36.3(11) no
C121 C116 C122 C123 -139.5(8) no
C116 C117 C118 C119 -2.8(12) no
C117 C118 C119 C120 0.1(12) no
C118 C119 C120 C121 0.6(12) no
C119 C120 C121 C116 1.5(12) no
N12 C122 C123 C124 57.2(10) no
N12 C122 C123 C128 -119.2(8) no
C116 C122 C123 C124 -126.9(8) no
C116 C122 C123 C128 56.7(9) no
C122 C123 C124 C125 -175.7(7) no
C122 C123 C128 C127 174.9(7) no
C128 C123 C124 C125 0.7(11) no
C124 C123 C128 C127 -1.7(11) no
C123 C124 C125 C126 0.9(13) no
C124 C125 C126 C127 -1.6(14) no
C125 C126 C127 C128 0.6(13) no
C126 C127 C128 C123 1.0(12) no
C135 C129 C134 C133 -179.5(8) no
C130 C129 C135 N13 -129.9(9) no
C130 C129 C134 C133 1.6(13) no
C135 C129 C130 C131 178.4(8) no
C134 C129 C135 N13 51.2(11) no
C134 C129 C135 C136 -132.8(9) no
C130 C129 C135 C136 46.1(11) no
C134 C129 C130 C131 -2.6(12) no
C129 C130 C131 C132 2.9(14) no
C130 C131 C132 C133 -2.0(14) no
C131 C132 C133 C134 0.9(13) no
C132 C133 C134 C129 -0.7(14) no
N13 C135 C136 C141 38.3(12) no
N13 C135 C136 C137 -147.3(8) no
C129 C135 C136 C137 37.2(10) no
C129 C135 C136 C141 -137.3(8) no
C137 C136 C141 C140 -0.4(12) no
C135 C136 C137 C138 -178.0(7) no
C141 C136 C137 C138 -3.3(11) no
C135 C136 C141 C140 173.9(8) no
C136 C137 C138 C139 3.4(12) no
C137 C138 C139 C140 0.2(13) no
C138 C139 C140 C141 -3.8(13) no
C139 C140 C141 C136 4.0(13) no
N13 C142 C143 N14 52.3(8) no
C150 C144 C149 C148 -176.5(8) no
C145 C144 C150 N14 61.0(11) no
C145 C144 C149 C148 -1.8(13) no
C149 C144 C150 C151 58.1(10) no
C145 C144 C150 C151 -116.6(8) no
C149 C144 C145 C146 1.5(13) no
C150 C144 C145 C146 176.3(9) no
C149 C144 C150 N14 -124.3(8) no
C144 C145 C146 C147 -0.3(15) no
C145 C146 C147 C148 -0.8(16) no
C146 C147 C148 C149 0.5(16) no
C147 C148 C149 C144 0.8(14) no
N14 C150 C151 C152 39.4(9) no
C144 C150 C151 C152 -142.9(7) no
N14 C150 C151 C156 -142.4(7) no
C144 C150 C151 C156 35.2(9) no
C150 C151 C156 C155 -178.4(7) no
C152 C151 C156 C155 -0.3(11) no
C150 C151 C152 C153 179.4(7) no
C156 C151 C152 C153 1.3(11) no
C151 C152 C153 C154 0.2(11) no
C152 C153 C154 C155 -2.6(11) no
C153 C154 C155 C156 3.7(12) no
C154 C155 C156 C151 -2.2(11) no
B2 C21 C22 C23 177.4(7) no
C22 C21 C26 F26 177.6(7) no
B2 C21 C22 F22 -5.4(11) no
C22 C21 B2 C213 16.2(10) no
C22 C21 B2 C219 -106.4(9) no
C26 C21 B2 C27 -53.3(9) no
C22 C21 C26 C25 0.0(11) no
B2 C21 C26 F26 2.4(10) no
B2 C21 C26 C25 -175.2(7) no
C26 C21 C22 C23 2.8(11) no
C26 C21 C22 F22 180.0(7) no
C26 C21 B2 C213 -169.5(6) no
C26 C21 B2 C219 67.9(8) no
C22 C21 B2 C27 132.4(8) no
C21 C22 C23 C24 -3.2(13) no
F22 C22 C23 C24 179.5(7) no
C21 C22 C23 F23 177.5(7) no
F22 C22 C23 F23 0.2(11) no
F23 C23 C24 C25 -180.0(7) no
C22 C23 C24 C25 0.7(12) no
F23 C23 C24 F24 0.7(12) no
C22 C23 C24 F24 -178.7(7) no
F24 C24 C25 F25 0.8(12) no
C23 C24 C25 C26 1.8(12) no
C23 C24 C25 F25 -178.5(7) no
F24 C24 C25 C26 -178.9(7) no
F25 C25 C26 F26 0.5(11) no
C24 C25 C26 F26 -179.9(7) no
F25 C25 C26 C21 178.2(7) no
C24 C25 C26 C21 -2.2(13) no
B2 C27 C28 C29 178.6(8) no
C28 C27 B2 C21 -15.3(12) no
C28 C27 B2 C213 106.2(9) no
C28 C27 B2 C219 -131.0(8) no
C212 C27 C28 F28 176.1(7) no
C28 C27 C212 F212 -176.9(7) no
B2 C27 C212 F212 0.3(12) no
C28 C27 C212 C211 4.5(13) no
C212 C27 B2 C21 168.0(8) no
C212 C27 B2 C213 -70.5(9) no
B2 C27 C28 F28 -0.9(13) no
C212 C27 C28 C29 -4.4(12) no
B2 C27 C212 C211 -178.3(9) no
C212 C27 B2 C219 52.3(11) no
F28 C28 C29 C210 -178.0(8) no
C27 C28 C29 C210 2.4(14) no
C27 C28 C29 F29 179.3(7) no
F28 C28 C29 F29 -1.2(11) no
F29 C29 C210 F210 4.3(14) no
C28 C29 C210 C211 0.2(14) no
F29 C29 C210 C211 -176.6(8) no
C28 C29 C210 F210 -178.9(8) no
C29 C210 C211 F211 177.1(8) no
F210 C210 C211 C212 178.8(8) no
F210 C210 C211 F211 -3.8(13) no
C29 C210 C211 C212 -0.3(14) no
F211 C211 C212 F212 1.7(12) no
F211 C211 C212 C27 -179.7(8) no
C210 C211 C212 F212 179.0(8) no
C210 C211 C212 C27 -2.4(15) no
C214 C213 C218 F218 -178.7(6) no
B2 C213 C218 C217 176.2(7) no
C214 C213 C218 C217 3.3(11) no
B2 C213 C218 F218 -5.9(10) no
C214 C213 B2 C219 -14.4(11) no
C218 C213 B2 C21 57.9(8) no
C218 C213 B2 C27 -64.3(8) no
C218 C213 B2 C219 174.1(6) no
B2 C213 C214 F214 1.8(11) no
C214 C213 B2 C21 -130.6(7) no
C214 C213 B2 C27 107.2(8) no
C218 C213 C214 F214 173.8(6) no
B2 C213 C214 C215 -173.5(7) no
C218 C213 C214 C215 -1.6(11) no
F214 C214 C215 F215 4.2(10) no
C213 C214 C215 F215 179.8(7) no
C213 C214 C215 C216 -1.1(13) no
F214 C214 C215 C216 -176.7(7) no
C214 C215 C216 C217 2.2(13) no
F215 C215 C216 F216 1.6(12) no
C214 C215 C216 F216 -177.6(7) no
F215 C215 C216 C217 -178.7(7) no
F216 C216 C217 F217 -1.0(12) no
C215 C216 C217 C218 -0.5(12) no
F216 C216 C217 C218 179.2(7) no
C215 C216 C217 F217 179.3(7) no
C216 C217 C218 C213 -2.5(12) no
F217 C217 C218 F218 -0.3(10) no
C216 C217 C218 F218 179.5(7) no
F217 C217 C218 C213 177.7(7) no
Si2 C219 B2 C27 169.6(6) no
Si2 C219 B2 C213 -74.0(8) no
Si2 C219 B2 C21 47.5(9) no
C36 C31 C32 C33 2.9(11) no
C32 C31 C36 F36 179.5(6) no
B3 C31 C32 F32 -7.4(10) no
B3 C31 C32 C33 174.4(7) no
C36 C31 C32 F32 -178.9(7) no
C32 C31 B3 C37 171.9(7) no
C32 C31 B3 C313 58.8(8) no
C32 C31 B3 C319 -59.5(9) no
C36 C31 B3 C37 -18.3(10) no
C32 C31 C36 C35 -0.4(11) no
B3 C31 C36 F36 8.9(11) no
B3 C31 C36 C35 -170.9(8) no
C36 C31 B3 C319 110.3(8) no
C36 C31 B3 C313 -131.4(8) no
C31 C32 C33 F33 179.8(7) no
F32 C32 C33 C34 176.2(7) no
F32 C32 C33 F33 1.5(11) no
C31 C32 C33 C34 -5.6(13) no
F33 C33 C34 F34 -1.4(12) no
F33 C33 C34 C35 179.7(7) no
C32 C33 C34 F34 -176.0(7) no
C32 C33 C34 C35 5.1(12) no
F34 C34 C35 C36 178.4(7) no
F34 C34 C35 F35 -1.4(11) no
C33 C34 C35 F35 177.6(7) no
C33 C34 C35 C36 -2.7(12) no
F35 C35 C36 F36 0.3(11) no
C34 C35 C36 C31 0.4(13) no
C34 C35 C36 F36 -179.5(7) no
F35 C35 C36 C31 -179.9(7) no
B3 C37 C38 F38 -8.0(13) no
B3 C37 C38 C39 170.4(8) no
C38 C37 B3 C313 -112.5(8) no
C38 C37 B3 C319 5.4(12) no
C38 C37 B3 C31 128.7(8) no
C312 C37 C38 C39 -1.7(12) no
C312 C37 B3 C319 177.0(7) no
C38 C37 C312 C311 1.3(12) no
C38 C37 C312 F312 -179.4(7) no
B3 C37 C312 F312 8.0(11) no
C312 C37 C38 F38 179.9(8) no
C312 C37 B3 C31 -59.8(9) no
C312 C37 B3 C313 59.1(9) no
B3 C37 C312 C311 -171.4(8) no
F38 C38 C39 F39 -2.3(12) no
C37 C38 C39 C310 1.6(14) no
F38 C38 C39 C310 -179.9(8) no
C37 C38 C39 F39 179.2(8) no
F39 C39 C310 C311 -178.5(8) no
F39 C39 C310 F310 -1.4(13) no
C38 C39 C310 C311 -0.9(14) no
C38 C39 C310 F310 176.2(8) no
F310 C310 C311 F311 6.1(13) no
F310 C310 C311 C312 -176.7(8) no
C39 C310 C311 F311 -176.8(8) no
C39 C310 C311 C312 0.5(14) no
F311 C311 C312 F312 -2.8(12) no
F311 C311 C312 C37 176.6(8) no
C310 C311 C312 C37 -0.8(14) no
C310 C311 C312 F312 179.9(8) no
B3 C313 C314 C315 -176.8(8) no
C314 C313 C318 F318 -176.4(7) no
B3 C313 C314 F314 0.4(11) no
B3 C313 C318 F318 -1.4(12) no
B3 C313 C318 C317 178.5(8) no
C314 C313 C318 C317 3.6(12) no
C314 C313 B3 C37 63.4(9) no
C314 C313 B3 C319 -59.6(9) no
C318 C313 B3 C31 9.3(11) no
C318 C313 B3 C37 -111.3(8) no
C318 C313 B3 C319 125.8(8) no
C318 C313 C314 C315 -1.4(13) no
C314 C313 B3 C31 -176.1(7) no
C318 C313 C314 F314 175.8(7) no
F314 C314 C315 F315 1.7(12) no
C313 C314 C315 C316 -0.8(14) no
F314 C314 C315 C316 -178.1(8) no
C313 C314 C315 F315 179.0(8) no
F315 C315 C316 C317 -178.9(8) no
F315 C315 C316 F316 0.7(13) no
C314 C315 C316 F316 -179.5(8) no
C314 C315 C316 C317 1.0(13) no
F316 C316 C317 F317 -0.1(13) no
C315 C316 C317 C318 1.1(13) no
F316 C316 C317 C318 -178.4(8) no
C315 C316 C317 F317 179.5(8) no
F317 C317 C318 F318 -2.1(11) no
F317 C317 C318 C313 178.0(7) no
C316 C317 C318 F318 176.3(8) no
C316 C317 C318 C313 -3.6(13) no
Si3 C319 B3 C31 -45.8(8) no
Si3 C319 B3 C37 81.2(8) no
Si3 C319 B3 C313 -165.3(5) no

loop_
_platon_squeeze_void_nr
_platon_squeeze_void_average_x
_platon_squeeze_void_average_y
_platon_squeeze_void_average_z
_platon_squeeze_void_volume
_platon_squeeze_void_count_electrons
_platon_squeeze_void_content
1 0.000 0.000 0.000 236 80 ' '
2 0.124 0.744 0.185 16 2 ' '
3 0.500 0.000 0.500 236 80 ' '
4 0.500 0.500 0.000 22 3 ' '
5 0.876 0.256 0.815 16 2 ' '
